data_7040028
loop_
_publ_author_name
'Lin, Yue-Jian'
'Shan, Wei-Long'
'Jin, Guo-Xin'

_publ_section_title
;
 A nonanuclear triangular macrocycle and a linear heptanuclear
 heterometallic complex based on a 2-substituted
 imidazole-4,5-dicarboxylate ligand.
;
_journal_issue 32
_journal_name_full 'Dalton transactions (Cambridge, England : 2003)'
_journal_page_first 12680
_journal_page_last 12684
_journal_paper_doi 10.1039/c6dt02460b
_journal_volume 45
_journal_year 2016
_chemical_formula_sum 'C156.5 H215 F13.5 N13.5 O53 Rh9 S4.5'
_chemical_formula_weight 4460.37
_chemical_name_systematic
; 
 ? 
;
_space_group_crystal_system triclinic
_space_group_IT_number 2
_space_group_name_Hall '-P 1'
_space_group_name_H-M_alt 'P -1'
_symmetry_space_group_name_Hall '-P 1'
_symmetry_space_group_name_H-M 'P -1'
_atom_sites_solution_hydrogens geom
_audit_creation_method SHELXL-2013
_audit_update_record
;
2016-06-17 deposited with the CCDC.
2016-07-22 downloaded from the CCDC.
;
_cell_angle_alpha 90.727(2)
_cell_angle_beta 91.725(2)
_cell_angle_gamma 107.527(2)
_cell_formula_units_Z 2
_cell_length_a 16.2720(8)
_cell_length_b 23.9463(11)
_cell_length_c 26.2849(12)
_cell_measurement_reflns_used 9494
_cell_measurement_temperature 150(2)
_cell_measurement_theta_max 68.39
_cell_measurement_theta_min 2.54
_cell_volume 9759.6(8)
_computing_cell_refinement 'Bruker SAINT'
_computing_data_collection 'Bruker APEX2'
_computing_data_reduction 'Bruker SAINT'
_computing_molecular_graphics 'Bruker SHELXTL'
_computing_publication_material 'Bruker SHELXTL'
_computing_structure_refinement 'SHELXL-2013 (Sheldrick, 2013)'
_computing_structure_solution 'SHELXS-97 (Sheldrick 2008)'
_diffrn_ambient_temperature 150(2)
_diffrn_measured_fraction_theta_full 0.976
_diffrn_measured_fraction_theta_max 0.976
_diffrn_measurement_device_type 'Bruker APEX-II CCD'
_diffrn_measurement_method '\f and \w scans'
_diffrn_radiation_type CuK\a
_diffrn_radiation_wavelength 1.54178
_diffrn_reflns_av_R_equivalents 0.0755
_diffrn_reflns_av_unetI/netI 0.0614
_diffrn_reflns_Laue_measured_fraction_full 0.976
_diffrn_reflns_Laue_measured_fraction_max 0.976
_diffrn_reflns_limit_h_max 19
_diffrn_reflns_limit_h_min -18
_diffrn_reflns_limit_k_max 28
_diffrn_reflns_limit_k_min -28
_diffrn_reflns_limit_l_max 31
_diffrn_reflns_limit_l_min -31
_diffrn_reflns_number 151833
_diffrn_reflns_point_group_measured_fraction_full 0.976
_diffrn_reflns_point_group_measured_fraction_max 0.976
_diffrn_reflns_theta_full 67.679
_diffrn_reflns_theta_max 67.999
_diffrn_reflns_theta_min 2.535
_exptl_absorpt_coefficient_mu 7.223
_exptl_absorpt_correction_T_max 0.753
_exptl_absorpt_correction_T_min 0.553
_exptl_absorpt_correction_type multi-scan
_exptl_absorpt_process_details sadabs
_exptl_crystal_colour yellow
_exptl_crystal_density_diffrn 1.518
_exptl_crystal_description block
_exptl_crystal_F_000 4542
_exptl_crystal_size_max 0.250
_exptl_crystal_size_mid 0.150
_exptl_crystal_size_min 0.120
_platon_squeeze_details
; 
 In asymmetric unit of this data, there were disordered 
 anions and solvents (one triflate anion and a half, two 
 diethyl ether, five methanol and six water molecules) which 
 could not be restrained properly. Therefore, SQUEEZE 
 algorithm was used to omit them. 
;
_refine_diff_density_max 2.948
_refine_diff_density_min -1.038
_refine_diff_density_rms 0.201
_refine_ls_extinction_method none
_refine_ls_goodness_of_fit_ref 1.092
_refine_ls_hydrogen_treatment constr
_refine_ls_matrix_type full
_refine_ls_number_parameters 2018
_refine_ls_number_reflns 34721
_refine_ls_number_restraints 463
_refine_ls_restrained_S_all 1.101
_refine_ls_R_factor_all 0.1189
_refine_ls_R_factor_gt 0.0951
_refine_ls_shift/su_max 0.004
_refine_ls_shift/su_mean 0.000
_refine_ls_structure_factor_coef Fsqd
_refine_ls_weighting_details
; 
 w=1/[\s^2^(Fo^2^)+(0.2000P)^2^] 
 where P=(Fo^2^+2Fc^2^)/3 
;
_refine_ls_weighting_scheme calc
_refine_ls_wR_factor_gt 0.2675
_refine_ls_wR_factor_ref 0.2913
_reflns_Friedel_coverage 0.000
_reflns_number_gt 24266
_reflns_number_total 34721
_reflns_threshold_expression 'I > 2\s(I)'
_cod_data_source_file c6dt02460b2.cif
_cod_data_source_block 1
_cod_depositor_comments 'Adding full bibliography for 7040026--7040028.cif.'
_cod_original_formula_sum 'C156.50 H215 F13.50 N13.50 O53 Rh9 S4.50'
_cod_database_code 7040028
_shelx_space_group_comment
; 
The symmetry employed for this shelxl refinement is uniquely defined 
by the following loop, which should always be used as a source of 
symmetry information in preference to the above space-group names. 
They are only intended as comments. 
;
_shelx_estimated_absorpt_t_min 0.265
_shelx_estimated_absorpt_t_max 0.478
_shelxl_version_number 2013-2

loop_
_space_group_symop_operation_xyz
'x, y, z'
'-x, -y, -z'

loop_
_atom_site_label
_atom_site_type_symbol
_atom_site_fract_x
_atom_site_fract_y
_atom_site_fract_z
_atom_site_U_iso_or_equiv
_atom_site_adp_type
_atom_site_occupancy
_atom_site_site_symmetry_order
_atom_site_calc_flag
_atom_site_refinement_flags_posn
_atom_site_refinement_flags_adp
_atom_site_refinement_flags_occupancy
_atom_site_disorder_assembly
_atom_site_disorder_group
Rh1 Rh 0.88977(4) 0.91319(3) 0.76257(2) 0.05987(19) Uani 1 1 d . . . . .
Rh2 Rh 0.61822(4) 0.88354(3) 0.93875(3) 0.0635(2) Uani 1 1 d . . . . .
Rh3 Rh 0.97648(4) 0.86123(2) 0.97871(2) 0.04614(16) Uani 1 1 d . . . . .
Rh4 Rh 0.34530(4) 0.48217(2) 0.87962(2) 0.05136(17) Uani 1 1 d . . . . .
Rh5 Rh 0.62009(6) 0.46515(4) 0.71671(4) 0.0915(3) Uani 1 1 d . . . . .
Rh6 Rh 0.25349(6) 0.30582(2) 0.70588(3) 0.0694(2) Uani 1 1 d . . . . .
Rh7 Rh 0.14172(4) 0.75865(3) 0.69766(2) 0.05631(18) Uani 1 1 d . . . . .
Rh8 Rh 0.34943(5) 0.74791(3) 0.49674(3) 0.0699(2) Uani 1 1 d . . . . .
Rh9 Rh 0.27572(4) 0.96811(3) 0.56639(2) 0.04948(16) Uani 1 1 d . . . . .
N1 N 0.8105(4) 0.9014(3) 0.8262(3) 0.0538(16) Uani 1 1 d . . . . .
N2 N 0.7174(4) 0.8913(3) 0.8871(3) 0.0537(16) Uani 1 1 d . . . . .
N3 N 0.3654(4) 0.9505(3) 0.6189(3) 0.0528(15) Uani 1 1 d . . . . .
N4 N 0.4250(5) 0.4675(3) 0.8230(2) 0.0517(16) Uani 1 1 d . . . . .
N5 N 0.5200(5) 0.4610(3) 0.7674(3) 0.0623(19) Uani 1 1 d . . . . .
N6 N 0.8909(4) 0.7829(2) 0.9454(2) 0.0464(14) Uani 1 1 d . . . . .
N7 N 0.2093(5) 0.7648(3) 0.6303(3) 0.0552(16) Uani 1 1 d . . . . .
N8 N 0.2813(5) 0.7614(3) 0.5611(3) 0.0583(17) Uani 1 1 d . . . . .
N9 N 0.2594(6) 0.3919(3) 0.6840(3) 0.066(2) Uani 1 1 d . . . . .
O1 O 0.9743(4) 0.9082(3) 0.8242(2) 0.0649(16) Uani 1 1 d . . . . .
O2 O 0.9909(3) 0.8969(2) 0.9050(2) 0.0498(12) Uani 1 1 d . . . . .
O3 O 0.7300(4) 0.8905(3) 0.9869(2) 0.0596(14) Uani 1 1 d . . . . .
O4 O 0.8624(3) 0.8866(2) 0.9922(2) 0.0517(12) Uani 1 1 d . . . . .
O5 O 0.2744(4) 0.3967(2) 0.8481(2) 0.0587(14) Uani 1 1 d . . . . .
O6 O 0.2581(4) 0.3361(2) 0.7829(2) 0.0617(15) Uani 1 1 d . . . . .
O7 O 0.5201(6) 0.3887(4) 0.6916(4) 0.116(3) Uani 1 1 d . . . . .
O8 O 0.3912(5) 0.3318(3) 0.7011(3) 0.0743(19) Uani 1 1 d . . . . .
O9 O 0.1333(4) 0.8380(3) 0.6659(2) 0.0595(14) Uani 1 1 d . . . . .
O10 O 0.1786(4) 0.9048(2) 0.6078(2) 0.0535(13) Uani 1 1 d . . . . .
O11 O 0.3414(5) 0.8340(3) 0.4868(3) 0.0759(19) Uani 1 1 d . . . . .
O12 O 0.2930(4) 0.9041(2) 0.5158(2) 0.0587(14) Uani 1 1 d . . . . .
O13 O 0.8645(5) 0.8196(3) 0.7670(3) 0.0744(18) Uani 1 1 d . . . . .
O14 O 0.7716(7) 0.7958(5) 0.7066(4) 0.120(4) Uani 1 1 d . . . . .
O15 O 0.8111(6) 0.7285(3) 0.7452(3) 0.084(2) Uani 1 1 d . . . . .
O16 O 0.4215(4) 0.4406(3) 0.9239(2) 0.0603(14) Uani 1 1 d . . . . .
O17 O 0.3070(5) 0.3994(3) 0.9650(3) 0.080(2) Uani 1 1 d . . . . .
O18 O 0.4232(5) 0.3782(3) 0.9815(3) 0.083(2) Uani 1 1 d . . . . .
F1 F 0.8833(11) 0.1328(6) 0.5629(8) 0.238(8) Uani 1 1 d D U . . .
F2 F 0.8444(12) 0.1129(11) 0.6449(9) 0.273(10) Uani 1 1 d D U . . .
F3 F 0.9329(13) 0.1954(8) 0.6205(9) 0.276(10) Uani 1 1 d D U . . .
F4 F 0.2994(9) 0.0437(6) 0.8937(4) 0.186(5) Uani 1 1 d . . . . .
F5 F 0.2111(9) 0.0677(8) 0.8396(6) 0.196(6) Uani 1 1 d . U . . .
F6 F 0.2223(10) -0.0229(6) 0.8440(6) 0.214(7) Uani 1 1 d . U . . .
C1 C 0.7295(6) 0.8990(4) 0.8374(3) 0.057(2) Uani 1 1 d . . . . .
C2 C 0.8514(5) 0.8966(3) 0.8706(3) 0.0462(16) Uani 1 1 d . . . . .
C3 C 0.7950(5) 0.8906(3) 0.9096(3) 0.0458(16) Uani 1 1 d . . . . .
C4 C 0.9439(5) 0.9002(3) 0.8684(3) 0.0446(16) Uani 1 1 d . . . . .
C5 C 0.7975(5) 0.8879(3) 0.9663(3) 0.0470(17) Uani 1 1 d . . . . .
C6 C 0.6639(6) 0.9041(4) 0.8003(4) 0.063(2) Uani 1 1 d . . . . .
C7 C 0.6461(6) 0.8712(5) 0.7562(4) 0.070(2) Uani 1 1 d . . . . .
H7 H 0.6739 0.8423 0.7503 0.085 Uiso 1 1 calc R U . . .
C8 C 0.5871(6) 0.8799(4) 0.7196(4) 0.065(2) Uani 1 1 d . . . . .
H8 H 0.5760 0.8573 0.6889 0.078 Uiso 1 1 calc R U . . .
C9 C 0.5427(6) 0.9232(5) 0.7282(4) 0.068(2) Uani 1 1 d . . . . .
C10 C 0.5647(7) 0.9555(5) 0.7720(4) 0.074(3) Uani 1 1 d . . . . .
H10 H 0.5392 0.9858 0.7777 0.089 Uiso 1 1 calc R U . . .
C11 C 0.6216(7) 0.9471(5) 0.8089(5) 0.084(3) Uani 1 1 d . . . . .
H11 H 0.6323 0.9698 0.8396 0.100 Uiso 1 1 calc R U . . .
C12 C 0.4311(6) 0.9325(4) 0.6041(4) 0.061(2) Uani 1 1 d . . . . .
H12 H 0.4377 0.9275 0.5687 0.073 Uiso 1 1 calc R U . . .
C13 C 0.4892(6) 0.9210(4) 0.6376(4) 0.064(2) Uani 1 1 d . . . . .
H13 H 0.5332 0.9060 0.6258 0.077 Uiso 1 1 calc R U . . .
C14 C 0.4832(6) 0.9315(4) 0.6894(4) 0.059(2) Uani 1 1 d . . . . .
C15 C 0.4148(6) 0.9508(4) 0.7031(4) 0.063(2) Uani 1 1 d . . . . .
H15 H 0.4084 0.9588 0.7380 0.076 Uiso 1 1 calc R U . . .
C16 C 0.3568(6) 0.9586(4) 0.6680(3) 0.060(2) Uani 1 1 d . . . . .
H16 H 0.3090 0.9701 0.6790 0.072 Uiso 1 1 calc R U . . .
C17 C 0.5036(5) 0.4906(3) 0.8061(3) 0.0508(18) Uani 1 1 d . . . . .
C18 C 0.3873(5) 0.4184(3) 0.7921(3) 0.0498(18) Uani 1 1 d . . . . .
C19 C 0.4485(6) 0.4151(3) 0.7574(3) 0.057(2) Uani 1 1 d . . . . .
C20 C 0.3012(6) 0.3813(3) 0.8072(3) 0.056(2) Uani 1 1 d . . . . .
C21 C 0.4502(8) 0.3747(4) 0.7155(4) 0.076(3) Uani 1 1 d . . . . .
C22 C 0.5683(5) 0.5424(3) 0.8322(3) 0.0499(18) Uani 1 1 d . . . . .
C23 C 0.5931(5) 0.5404(3) 0.8821(3) 0.0505(18) Uani 1 1 d . . . . .
H23 H 0.5671 0.5067 0.9012 0.061 Uiso 1 1 calc R U . . .
C24 C 0.6571(5) 0.5880(3) 0.9054(3) 0.0472(17) Uani 1 1 d . . . . .
H24 H 0.6758 0.5857 0.9396 0.057 Uiso 1 1 calc R U . . .
C25 C 0.6930(5) 0.6386(3) 0.8777(3) 0.0465(17) Uani 1 1 d . . . . .
C26 C 0.6650(6) 0.6403(3) 0.8265(3) 0.056(2) Uani 1 1 d . . . . .
H26 H 0.6877 0.6745 0.8072 0.067 Uiso 1 1 calc R U . . .
C27 C 0.6045(6) 0.5922(3) 0.8047(3) 0.056(2) Uani 1 1 d . . . . .
H27 H 0.5873 0.5931 0.7699 0.067 Uiso 1 1 calc R U . . .
C28 C 0.8916(5) 0.7686(3) 0.8954(3) 0.0482(17) Uani 1 1 d . . . . .
H28 H 0.9363 0.7914 0.8752 0.058 Uiso 1 1 calc R U . . .
C29 C 0.8294(6) 0.7219(3) 0.8735(3) 0.0548(19) Uani 1 1 d . . . . .
H29 H 0.8322 0.7126 0.8385 0.066 Uiso 1 1 calc R U . . .
C30 C 0.7632(5) 0.6883(3) 0.9012(3) 0.0487(18) Uani 1 1 d . . . . .
C31 C 0.7649(6) 0.7018(3) 0.9531(3) 0.058(2) Uani 1 1 d . . . . .
H31 H 0.7226 0.6782 0.9744 0.069 Uiso 1 1 calc R U . . .
C32 C 0.8287(5) 0.7497(3) 0.9732(3) 0.0518(18) Uani 1 1 d . . . . .
H32 H 0.8280 0.7594 1.0083 0.062 Uiso 1 1 calc R U . . .
C33 C 0.2474(6) 0.7344(4) 0.6028(3) 0.060(2) Uani 1 1 d . . . . .
C34 C 0.2207(5) 0.8168(3) 0.6051(3) 0.0511(18) Uani 1 1 d . . . . .
C35 C 0.2664(6) 0.8148(3) 0.5621(3) 0.0543(19) Uani 1 1 d . . . . .
C36 C 0.1773(5) 0.8567(4) 0.6254(3) 0.0515(18) Uani 1 1 d . . . . .
C37 C 0.2998(6) 0.8537(4) 0.5201(3) 0.059(2) Uani 1 1 d . . . . .
C38 C 0.2504(6) 0.6742(4) 0.6160(4) 0.062(2) Uani 1 1 d . . . . .
C39 C 0.1733(7) 0.6302(4) 0.6217(4) 0.070(2) Uani 1 1 d . . . . .
H39 H 0.1196 0.6381 0.6188 0.084 Uiso 1 1 calc R U . . .
C40 C 0.1769(7) 0.5733(4) 0.6320(4) 0.077(3) Uani 1 1 d . . . . .
H40 H 0.1245 0.5421 0.6327 0.092 Uiso 1 1 calc R U . . .
C41 C 0.2523(8) 0.5617(4) 0.6411(4) 0.071(3) Uani 1 1 d . . . . .
C42 C 0.3304(7) 0.6074(4) 0.6352(4) 0.073(3) Uani 1 1 d . . . . .
H42 H 0.3842 0.5999 0.6397 0.088 Uiso 1 1 calc R U . . .
C43 C 0.3282(6) 0.6628(4) 0.6230(4) 0.066(2) Uani 1 1 d . . . . .
H43 H 0.3806 0.6933 0.6194 0.079 Uiso 1 1 calc R U . . .
C44 C 0.2005(7) 0.4152(4) 0.7020(4) 0.072(3) Uani 1 1 d . . . . .
H44 H 0.1608 0.3936 0.7257 0.086 Uiso 1 1 calc R U . . .
C45 C 0.1949(8) 0.4692(4) 0.6875(4) 0.076(3) Uani 1 1 d . . . . .
H45 H 0.1498 0.4830 0.6994 0.092 Uiso 1 1 calc R U . . .
C46 C 0.2556(7) 0.5031(4) 0.6555(3) 0.063(2) Uani 1 1 d . . . . .
C47 C 0.3172(8) 0.4787(4) 0.6364(4) 0.079(3) Uani 1 1 d . . . . .
H47 H 0.3592 0.5000 0.6138 0.095 Uiso 1 1 calc R U . . .
C48 C 0.3157(8) 0.4216(4) 0.6515(4) 0.073(3) Uani 1 1 d . . . . .
H48 H 0.3561 0.4044 0.6378 0.087 Uiso 1 1 calc R U . . .
C49 C 0.9371(7) 0.9281(6) 0.6859(4) 0.087(4) Uani 1 1 d . . . . .
C50 C 0.8557(9) 0.9409(6) 0.6886(4) 0.086(3) Uani 1 1 d . . . . .
C51 C 0.8655(8) 0.9867(5) 0.7248(5) 0.084(3) Uani 1 1 d . . . . .
C52 C 0.9509(9) 1.0030(5) 0.7475(5) 0.086(3) Uani 1 1 d . . . . .
C53 C 0.9946(7) 0.9694(5) 0.7228(4) 0.080(3) Uani 1 1 d . . . . .
C54 C 0.9546(9) 0.8847(8) 0.6515(5) 0.106(5) Uani 1 1 d . . . . .
H54A H 0.9064 0.8484 0.6515 0.160 Uiso 1 1 calc R U . . .
H54B H 1.0077 0.8768 0.6631 0.160 Uiso 1 1 calc R U . . .
H54C H 0.9614 0.9000 0.6170 0.160 Uiso 1 1 calc R U . . .
C55 C 0.7795(10) 0.9126(7) 0.6518(5) 0.108(5) Uani 1 1 d . . . . .
H55A H 0.7334 0.9303 0.6573 0.162 Uiso 1 1 calc R U . . .
H55B H 0.7580 0.8704 0.6579 0.162 Uiso 1 1 calc R U . . .
H55C H 0.7983 0.9188 0.6167 0.162 Uiso 1 1 calc R U . . .
C56 C 0.7937(10) 1.0154(6) 0.7389(6) 0.111(5) Uani 1 1 d . . . . .
H56A H 0.7766 1.0059 0.7739 0.166 Uiso 1 1 calc R U . . .
H56B H 0.7434 1.0002 0.7156 0.166 Uiso 1 1 calc R U . . .
H56C H 0.8163 1.0580 0.7359 0.166 Uiso 1 1 calc R U . . .
C57 C 0.9856(10) 1.0487(6) 0.7865(5) 0.107(5) Uani 1 1 d . . . . .
H57A H 1.0038 1.0870 0.7704 0.160 Uiso 1 1 calc R U . . .
H57B H 1.0352 1.0417 0.8043 0.160 Uiso 1 1 calc R U . . .
H57C H 0.9410 1.0480 0.8109 0.160 Uiso 1 1 calc R U . . .
C58 C 1.0848(8) 0.9697(7) 0.7344(5) 0.111(5) Uani 1 1 d . . . . .
H58A H 1.1243 1.0089 0.7287 0.166 Uiso 1 1 calc R U . . .
H58B H 1.0991 0.9411 0.7121 0.166 Uiso 1 1 calc R U . . .
H58C H 1.0905 0.9594 0.7701 0.166 Uiso 1 1 calc R U . . .
C59 C 0.4874(4) 0.8472(3) 0.9049(3) 0.118(5) Uani 1 1 d G U . . .
C60 C 0.5283(4) 0.8034(2) 0.9070(2) 0.080(3) Uani 1 1 d G . . . .
C61 C 0.5503(3) 0.7970(2) 0.9580(2) 0.070(3) Uani 1 1 d G . . . .
C62 C 0.5230(4) 0.8368(3) 0.9875(3) 0.116(5) Uani 1 1 d G U . . .
C63 C 0.4841(4) 0.8678(3) 0.9547(4) 0.111(4) Uani 1 1 d G U . . .
C64 C 0.4533(7) 0.8681(5) 0.8580(4) 0.218(13) Uani 1 1 d G U . . .
H64A H 0.5014 0.8880 0.8368 0.327 Uiso 1 1 calc R U . . .
H64B H 0.4218 0.8954 0.8675 0.327 Uiso 1 1 calc R U . . .
H64C H 0.4144 0.8346 0.8390 0.327 Uiso 1 1 calc R U . . .
C65 C 0.5454(6) 0.7697(4) 0.8627(3) 0.133(6) Uani 1 1 d G U . . .
H65A H 0.4921 0.7395 0.8517 0.199 Uiso 1 1 calc R U . . .
H65B H 0.5894 0.7511 0.8725 0.199 Uiso 1 1 calc R U . . .
H65C H 0.5660 0.7963 0.8346 0.199 Uiso 1 1 calc R U . . .
C66 C 0.5950(6) 0.7552(4) 0.9775(3) 0.109(5) Uani 1 1 d G . . . .
H66A H 0.5554 0.7256 0.9979 0.163 Uiso 1 1 calc R U . . .
H66B H 0.6455 0.7766 0.9987 0.163 Uiso 1 1 calc R U . . .
H66C H 0.6133 0.7360 0.9488 0.163 Uiso 1 1 calc R U . . .
C67 C 0.5335(7) 0.8447(5) 1.0439(4) 0.197(10) Uani 1 1 d G U . . .
H67A H 0.5628 0.8176 1.0576 0.296 Uiso 1 1 calc R U . . .
H67B H 0.4766 0.8366 1.0587 0.296 Uiso 1 1 calc R U . . .
H67C H 0.5679 0.8851 1.0525 0.296 Uiso 1 1 calc R U . . .
C68 C 0.4460(7) 0.9144(5) 0.9701(5) 0.258(14) Uani 1 1 d G U . . .
H68A H 0.4521 0.9204 1.0071 0.388 Uiso 1 1 calc R U . . .
H68B H 0.3847 0.9026 0.9597 0.388 Uiso 1 1 calc R U . . .
H68C H 0.4760 0.9510 0.9535 0.388 Uiso 1 1 calc R U . . .
C69 C 1.1028(6) 0.8558(4) 0.9891(4) 0.064(2) Uani 1 1 d . . . . .
C70 C 1.1046(5) 0.9155(4) 0.9991(3) 0.056(2) Uani 1 1 d . . . . .
C71 C 1.0512(6) 0.9147(3) 1.0401(3) 0.056(2) Uani 1 1 d . . . . .
C72 C 1.0150(6) 0.8550(4) 1.0569(4) 0.062(2) Uani 1 1 d . . . . .
C73 C 1.0498(7) 0.8184(4) 1.0249(4) 0.067(2) Uani 1 1 d . . . . .
C74 C 1.1540(8) 0.8389(7) 0.9497(6) 0.100(4) Uani 1 1 d . . . . .
H74A H 1.2115 0.8419 0.9639 0.150 Uiso 1 1 calc R U . . .
H74B H 1.1593 0.8652 0.9209 0.150 Uiso 1 1 calc R U . . .
H74C H 1.1252 0.7985 0.9381 0.150 Uiso 1 1 calc R U . . .
C75 C 1.1524(6) 0.9673(4) 0.9708(4) 0.070(3) Uani 1 1 d . . . . .
H75A H 1.1136 0.9901 0.9612 0.104 Uiso 1 1 calc R U . . .
H75B H 1.1750 0.9546 0.9400 0.104 Uiso 1 1 calc R U . . .
H75C H 1.2004 0.9917 0.9923 0.104 Uiso 1 1 calc R U . . .
C76 C 1.0300(7) 0.9665(4) 1.0639(4) 0.068(2) Uani 1 1 d . . . . .
H76A H 1.0686 0.9814 1.0936 0.101 Uiso 1 1 calc R U . . .
H76B H 0.9701 0.9541 1.0745 0.101 Uiso 1 1 calc R U . . .
H76C H 1.0374 0.9975 1.0389 0.101 Uiso 1 1 calc R U . . .
C77 C 0.9562(8) 0.8379(5) 1.0984(4) 0.082(3) Uani 1 1 d . . . . .
H77A H 0.9289 0.7954 1.0968 0.123 Uiso 1 1 calc R U . . .
H77B H 0.9117 0.8578 1.0954 0.123 Uiso 1 1 calc R U . . .
H77C H 0.9883 0.8491 1.1309 0.123 Uiso 1 1 calc R U . . .
C78 C 1.0301(10) 0.7548(5) 1.0293(6) 0.102(4) Uani 1 1 d . . . . .
H78A H 1.0308 0.7371 0.9956 0.153 Uiso 1 1 calc R U . . .
H78B H 0.9730 0.7387 1.0434 0.153 Uiso 1 1 calc R U . . .
H78C H 1.0735 0.7461 1.0519 0.153 Uiso 1 1 calc R U . . .
C79 C 0.3237(6) 0.5393(4) 0.9379(3) 0.060(2) Uani 1 1 d . . . . .
C80 C 0.3751(7) 0.5738(3) 0.9003(4) 0.062(2) Uani 1 1 d . . . . .
C81 C 0.3277(6) 0.5620(4) 0.8528(4) 0.059(2) Uani 1 1 d . . . . .
C82 C 0.2449(7) 0.5210(4) 0.8625(4) 0.067(2) Uani 1 1 d . . . . .
C83 C 0.2425(7) 0.5069(4) 0.9148(4) 0.069(2) Uani 1 1 d . . . . .
C84 C 0.3495(8) 0.5394(5) 0.9934(4) 0.080(3) Uani 1 1 d . . . . .
H84A H 0.3299 0.5685 1.0121 0.120 Uiso 1 1 calc R U . . .
H84B H 0.4124 0.5494 0.9971 0.120 Uiso 1 1 calc R U . . .
H84C H 0.3230 0.5005 1.0071 0.120 Uiso 1 1 calc R U . . .
C85 C 0.4615(7) 0.6192(4) 0.9100(4) 0.068(2) Uani 1 1 d . . . . .
H85A H 0.4529 0.6565 0.9202 0.102 Uiso 1 1 calc R U . . .
H85B H 0.4944 0.6243 0.8789 0.102 Uiso 1 1 calc R U . . .
H85C H 0.4933 0.6062 0.9373 0.102 Uiso 1 1 calc R U . . .
C86 C 0.3573(9) 0.5884(5) 0.8032(5) 0.086(3) Uani 1 1 d . . . . .
H86A H 0.3210 0.5647 0.7756 0.129 Uiso 1 1 calc R U . . .
H86B H 0.4174 0.5894 0.7989 0.129 Uiso 1 1 calc R U . . .
H86C H 0.3531 0.6283 0.8024 0.129 Uiso 1 1 calc R U . . .
C87 C 0.1735(8) 0.4963(6) 0.8248(5) 0.086(3) Uani 1 1 d . . . . .
H87A H 0.1272 0.5139 0.8304 0.129 Uiso 1 1 calc R U . . .
H87B H 0.1512 0.4538 0.8286 0.129 Uiso 1 1 calc R U . . .
H87C H 0.1947 0.5049 0.7904 0.129 Uiso 1 1 calc R U . . .
C88 C 0.1676(7) 0.4648(6) 0.9404(5) 0.090(3) Uani 1 1 d . . . . .
H88A H 0.1817 0.4288 0.9482 0.135 Uiso 1 1 calc R U . . .
H88B H 0.1163 0.4555 0.9176 0.135 Uiso 1 1 calc R U . . .
H88C H 0.1562 0.4829 0.9720 0.135 Uiso 1 1 calc R U . . .
C89 C 0.7491(5) 0.5137(4) 0.6973(4) 0.110(10) Uani 0.494(17) 1 d G U P A 1
C90 C 0.7528(4) 0.5145(4) 0.7509(4) 0.090(8) Uani 0.494(17) 1 d G U P A 1
C91 C 0.7280(4) 0.4560(4) 0.7671(4) 0.114(11) Uani 0.494(17) 1 d G U P A 1
C92 C 0.7090(4) 0.4191(4) 0.7233(4) 0.118(11) Uani 0.494(17) 1 d G U P A 1
C93 C 0.7220(4) 0.4547(4) 0.6802(4) 0.126(13) Uani 0.494(17) 1 d G U P A 1
C94 C 0.7702(5) 0.5663(5) 0.6641(5) 0.150(15) Uani 0.494(17) 1 d G U P A 1
H94A H 0.8317 0.5781 0.6569 0.226 Uiso 0.494(17) 1 calc R U P A 1
H94B H 0.7566 0.5986 0.6817 0.226 Uiso 0.494(17) 1 calc R U P A 1
H94C H 0.7360 0.5566 0.6321 0.226 Uiso 0.494(17) 1 calc R U P A 1
C95 C 0.7785(5) 0.5682(5) 0.7849(5) 0.128(13) Uani 0.494(17) 1 d G U P A 1
H95A H 0.8401 0.5781 0.7942 0.192 Uiso 0.494(17) 1 calc R U P A 1
H95B H 0.7449 0.5606 0.8158 0.192 Uiso 0.494(17) 1 calc R U P A 1
H95C H 0.7674 0.6009 0.7669 0.192 Uiso 0.494(17) 1 calc R U P A 1
C96 C 0.7229(5) 0.4366(5) 0.8212(4) 0.152(15) Uani 0.494(17) 1 d G U P A 1
H96A H 0.6949 0.3942 0.8220 0.228 Uiso 0.494(17) 1 calc R U P A 1
H96B H 0.6891 0.4569 0.8403 0.228 Uiso 0.494(17) 1 calc R U P A 1
H96C H 0.7811 0.4460 0.8366 0.228 Uiso 0.494(17) 1 calc R U P A 1
C97 C 0.6801(4) 0.3534(3) 0.7228(5) 0.179(19) Uani 0.494(17) 1 d G U P A 1
H97A H 0.7299 0.3393 0.7296 0.269 Uiso 0.494(17) 1 calc R U P A 1
H97B H 0.6537 0.3385 0.6894 0.269 Uiso 0.494(17) 1 calc R U P A 1
H97C H 0.6377 0.3394 0.7491 0.269 Uiso 0.494(17) 1 calc R U P A 1
C98 C 0.7093(5) 0.4335(5) 0.6258(4) 0.166(18) Uani 0.494(17) 1 d G U P A 1
H98A H 0.6903 0.3906 0.6245 0.250 Uiso 0.494(17) 1 calc R U P A 1
H98B H 0.7638 0.4481 0.6084 0.250 Uiso 0.494(17) 1 calc R U P A 1
H98C H 0.6654 0.4480 0.6089 0.250 Uiso 0.494(17) 1 calc R U P A 1
C89' C 0.7475(4) 0.5230(4) 0.7199(4) 0.106(10) Uani 0.506(17) 1 d G U P A 2
C90' C 0.7362(4) 0.4852(4) 0.7626(4) 0.101(10) Uani 0.506(17) 1 d G U P A 2
C91' C 0.7165(4) 0.4261(4) 0.7436(4) 0.153(16) Uani 0.506(17) 1 d G U P A 2
C92' C 0.7156(4) 0.4274(4) 0.6891(4) 0.125(12) Uani 0.506(17) 1 d G U P A 2
C93' C 0.7348(5) 0.4873(4) 0.6744(4) 0.110(10) Uani 0.506(17) 1 d G U P A 2
C94' C 0.7692(5) 0.5895(4) 0.7223(5) 0.135(13) Uani 0.506(17) 1 d G U P A 2
H94D H 0.8244 0.6071 0.7063 0.202 Uiso 0.506(17) 1 calc R U P A 2
H94E H 0.7734 0.6029 0.7579 0.202 Uiso 0.506(17) 1 calc R U P A 2
H94F H 0.7238 0.6013 0.7042 0.202 Uiso 0.506(17) 1 calc R U P A 2
C95' C 0.7439(5) 0.5045(5) 0.8185(4) 0.143(14) Uani 0.506(17) 1 d G U P A 2
H95D H 0.6873 0.5048 0.8300 0.214 Uiso 0.506(17) 1 calc R U P A 2
H95E H 0.7848 0.5439 0.8225 0.214 Uiso 0.506(17) 1 calc R U P A 2
H95F H 0.7645 0.4771 0.8389 0.214 Uiso 0.506(17) 1 calc R U P A 2
C96' C 0.6995(5) 0.3716(4) 0.7757(5) 0.164(16) Uani 0.506(17) 1 d G U P A 2
H96D H 0.6374 0.3514 0.7754 0.246 Uiso 0.506(17) 1 calc R U P A 2
H96E H 0.7206 0.3829 0.8108 0.246 Uiso 0.506(17) 1 calc R U P A 2
H96F H 0.7295 0.3453 0.7616 0.246 Uiso 0.506(17) 1 calc R U P A 2
C97' C 0.6975(4) 0.3744(4) 0.6531(5) 0.170(18) Uani 0.506(17) 1 d G U P A 2
H97D H 0.7008 0.3874 0.6178 0.255 Uiso 0.506(17) 1 calc R U P A 2
H97E H 0.6396 0.3479 0.6587 0.255 Uiso 0.506(17) 1 calc R U P A 2
H97F H 0.7403 0.3538 0.6597 0.255 Uiso 0.506(17) 1 calc R U P A 2
C98' C 0.7405(6) 0.5091(6) 0.6201(4) 0.20(2) Uani 0.506(17) 1 d G U P A 2
H98D H 0.7594 0.5520 0.6207 0.296 Uiso 0.506(17) 1 calc R U P A 2
H98E H 0.6838 0.4945 0.6027 0.296 Uiso 0.506(17) 1 calc R U P A 2
H98F H 0.7822 0.4948 0.6019 0.296 Uiso 0.506(17) 1 calc R U P A 2
C99 C 0.1971(4) 0.2143(2) 0.7147(3) 0.053(4) Uani 0.568(15) 1 d G U P B 1
C100 C 0.1296(4) 0.2411(3) 0.7115(3) 0.089(7) Uani 0.568(15) 1 d G U P B 1
C101 C 0.1332(4) 0.2681(3) 0.6631(3) 0.090(7) Uani 0.568(15) 1 d G U P B 1
C102 C 0.2030(4) 0.2581(3) 0.6365(3) 0.094(8) Uani 0.568(15) 1 d G U P B 1
C103 C 0.2425(4) 0.2249(2) 0.6684(3) 0.071(6) Uani 0.568(15) 1 d G U P B 1
C104 C 0.2172(5) 0.1806(3) 0.7596(4) 0.121(10) Uani 0.568(15) 1 d G U P B 1
H10A H 0.1795 0.1400 0.7573 0.181 Uiso 0.568(15) 1 calc R U P B 1
H10B H 0.2074 0.1990 0.7915 0.181 Uiso 0.568(15) 1 calc R U P B 1
H10C H 0.2775 0.1810 0.7590 0.181 Uiso 0.568(15) 1 calc R U P B 1
C105 C 0.0653(5) 0.2408(4) 0.7523(4) 0.130(11) Uani 0.568(15) 1 d G U P B 1
H10D H 0.0655 0.2810 0.7598 0.195 Uiso 0.568(15) 1 calc R U P B 1
H10E H 0.0815 0.2237 0.7833 0.195 Uiso 0.568(15) 1 calc R U P B 1
H10F H 0.0075 0.2174 0.7402 0.195 Uiso 0.568(15) 1 calc R U P B 1
C106 C 0.0734(5) 0.3017(3) 0.6435(5) 0.162(14) Uani 0.568(15) 1 d G U P B 1
H10G H 0.0169 0.2741 0.6342 0.243 Uiso 0.568(15) 1 calc R U P B 1
H10H H 0.0979 0.3237 0.6135 0.243 Uiso 0.568(15) 1 calc R U P B 1
H10I H 0.0671 0.3289 0.6701 0.243 Uiso 0.568(15) 1 calc R U P B 1
C107 C 0.2303(5) 0.2792(4) 0.5835(3) 0.163(15) Uani 0.568(15) 1 d G U P B 1
H10J H 0.2135 0.2458 0.5593 0.244 Uiso 0.568(15) 1 calc R U P B 1
H10K H 0.2931 0.2969 0.5838 0.244 Uiso 0.568(15) 1 calc R U P B 1
H10L H 0.2021 0.3083 0.5733 0.244 Uiso 0.568(15) 1 calc R U P B 1
C108 C 0.3192(4) 0.2043(2) 0.6553(4) 0.165(15) Uani 0.568(15) 1 d G U P B 1
H10M H 0.3726 0.2363 0.6619 0.247 Uiso 0.568(15) 1 calc R U P B 1
H10N H 0.3146 0.1925 0.6192 0.247 Uiso 0.568(15) 1 calc R U P B 1
H10O H 0.3197 0.1709 0.6763 0.247 Uiso 0.568(15) 1 calc R U P B 1
C99' C 0.2397(4) 0.2136(2) 0.7005(3) 0.076(7) Uani 0.432(15) 1 d G U P B 2
C200 C 0.1687(4) 0.2218(3) 0.7271(3) 0.101(11) Uani 0.432(15) 1 d G U P B 2
C201 C 0.1246(4) 0.2514(3) 0.6942(3) 0.084(9) Uani 0.432(15) 1 d G U P B 2
C202 C 0.1683(4) 0.2614(3) 0.6472(3) 0.061(7) Uani 0.432(15) 1 d G U P B 2
C203 C 0.2395(4) 0.2380(2) 0.6511(3) 0.041(5) Uani 0.432(15) 1 d G U P B 2
C204 C 0.3042(5) 0.1841(2) 0.7210(4) 0.148(16) Uani 0.432(15) 1 d G U P B 2
H20A H 0.3055 0.1522 0.6976 0.221 Uiso 0.432(15) 1 calc R U P B 2
H20B H 0.2868 0.1682 0.7545 0.221 Uiso 0.432(15) 1 calc R U P B 2
H20C H 0.3616 0.2128 0.7240 0.221 Uiso 0.432(15) 1 calc R U P B 2
C205 C 0.1444(5) 0.2026(4) 0.7810(3) 0.166(18) Uani 0.432(15) 1 d G U P B 2
H20D H 0.0933 0.2135 0.7901 0.249 Uiso 0.432(15) 1 calc R U P B 2
H20E H 0.1924 0.2218 0.8048 0.249 Uiso 0.432(15) 1 calc R U P B 2
H20F H 0.1319 0.1600 0.7828 0.249 Uiso 0.432(15) 1 calc R U P B 2
C206 C 0.0451(4) 0.2690(3) 0.7070(4) 0.164(19) Uani 0.432(15) 1 d G U P B 2
H20G H 0.0064 0.2382 0.7267 0.245 Uiso 0.432(15) 1 calc R U P B 2
H20H H 0.0152 0.2745 0.6754 0.245 Uiso 0.432(15) 1 calc R U P B 2
H20I H 0.0626 0.3057 0.7270 0.245 Uiso 0.432(15) 1 calc R U P B 2
C207 C 0.1435(5) 0.2915(4) 0.6013(3) 0.094(9) Uani 0.432(15) 1 d G U P B 2
H20J H 0.0983 0.2631 0.5807 0.140 Uiso 0.432(15) 1 calc R U P B 2
H20K H 0.1942 0.3074 0.5807 0.140 Uiso 0.432(15) 1 calc R U P B 2
H20L H 0.1220 0.3235 0.6128 0.140 Uiso 0.432(15) 1 calc R U P B 2
C208 C 0.3036(5) 0.2391(4) 0.6099(3) 0.110(12) Uani 0.432(15) 1 d G U P B 2
H20M H 0.3624 0.2558 0.6241 0.164 Uiso 0.432(15) 1 calc R U P B 2
H20N H 0.2938 0.2630 0.5817 0.164 Uiso 0.432(15) 1 calc R U P B 2
H20O H 0.2958 0.1990 0.5974 0.164 Uiso 0.432(15) 1 calc R U P B 2
C109 C 0.2066(7) 0.7982(5) 0.7663(4) 0.069(2) Uani 1 1 d . . . . .
C110 C 0.1171(7) 0.7753(5) 0.7752(4) 0.073(3) Uani 1 1 d . . . . .
C111 C 0.0925(8) 0.7141(5) 0.7659(4) 0.086(3) Uani 1 1 d . . . . .
C112 C 0.1672(8) 0.6990(5) 0.7517(4) 0.075(3) Uani 1 1 d . . . . .
C113 C 0.2385(7) 0.7522(5) 0.7534(4) 0.078(3) Uani 1 1 d . . . . .
C114 C 0.2604(11) 0.8609(6) 0.7733(5) 0.111(5) Uani 1 1 d . . . . .
H11A H 0.2752 0.8695 0.8095 0.166 Uiso 1 1 calc R U . . .
H11B H 0.2278 0.8865 0.7606 0.166 Uiso 1 1 calc R U . . .
H11C H 0.3133 0.8676 0.7543 0.166 Uiso 1 1 calc R U . . .
C115 C 0.0617(12) 0.8088(9) 0.7907(6) 0.129(6) Uani 1 1 d . . . . .
H11D H 0.0964 0.8452 0.8077 0.194 Uiso 1 1 calc R U . . .
H11E H 0.0196 0.7859 0.8142 0.194 Uiso 1 1 calc R U . . .
H11F H 0.0314 0.8179 0.7607 0.194 Uiso 1 1 calc R U . . .
C116 C 0.0049(10) 0.6727(9) 0.7708(7) 0.148(8) Uani 1 1 d . . . . .
H11G H -0.0066 0.6428 0.7435 0.222 Uiso 1 1 calc R U . . .
H11H H -0.0377 0.6941 0.7683 0.222 Uiso 1 1 calc R U . . .
H11I H 0.0012 0.6539 0.8039 0.222 Uiso 1 1 calc R U . . .
C117 C 0.1706(13) 0.6381(6) 0.7467(6) 0.125(6) Uani 1 1 d . . . . .
H11J H 0.1702 0.6214 0.7806 0.188 Uiso 1 1 calc R U . . .
H11K H 0.2235 0.6380 0.7299 0.188 Uiso 1 1 calc R U . . .
H11L H 0.1204 0.6145 0.7263 0.188 Uiso 1 1 calc R U . . .
C118 C 0.3274(8) 0.7553(7) 0.7423(5) 0.102(4) Uani 1 1 d . . . . .
H11M H 0.3457 0.7800 0.7128 0.152 Uiso 1 1 calc R U . . .
H11N H 0.3306 0.7158 0.7348 0.152 Uiso 1 1 calc R U . . .
H11O H 0.3653 0.7722 0.7718 0.152 Uiso 1 1 calc R U . . .
C119 C 0.4041(12) 0.7005(8) 0.4447(7) 0.130(5) Uani 1 1 d D U . . .
C120 C 0.3427(15) 0.6602(7) 0.4752(6) 0.125(5) Uani 1 1 d . U . . .
C121 C 0.2650(11) 0.6666(5) 0.4677(5) 0.100(4) Uani 1 1 d . U . . .
C122 C 0.2717(11) 0.7121(6) 0.4307(6) 0.098(4) Uani 1 1 d . U . . .
C123 C 0.3570(12) 0.7301(5) 0.4160(6) 0.105(4) Uani 1 1 d . U . . .
C124 C 0.4950(15) 0.6963(14) 0.4424(11) 0.251(13) Uani 1 1 d D U . . .
H12A H 0.5041 0.6826 0.4083 0.377 Uiso 1 1 calc R U . . .
H12B H 0.5033 0.6687 0.4677 0.377 Uiso 1 1 calc R U . . .
H12C H 0.5365 0.7350 0.4496 0.377 Uiso 1 1 calc R U . . .
C125 C 0.367(2) 0.6148(9) 0.5102(9) 0.226(13) Uani 1 1 d D U . . .
H12D H 0.3439 0.6165 0.5441 0.339 Uiso 1 1 calc R U . . .
H12E H 0.4298 0.6241 0.5132 0.339 Uiso 1 1 calc R U . . .
H12F H 0.3422 0.5753 0.4954 0.339 Uiso 1 1 calc R U . . .
C126 C 0.1804(14) 0.6326(9) 0.4886(8) 0.183(11) Uani 1 1 d . U . . .
H12G H 0.1608 0.5936 0.4723 0.275 Uiso 1 1 calc R U . . .
H12H H 0.1377 0.6532 0.4817 0.275 Uiso 1 1 calc R U . . .
H12I H 0.1874 0.6288 0.5254 0.275 Uiso 1 1 calc R U . . .
C127 C 0.2078(18) 0.7348(12) 0.4095(10) 0.199(11) Uani 1 1 d . U . . .
H12J H 0.2356 0.7709 0.3917 0.299 Uiso 1 1 calc R U . . .
H12K H 0.1731 0.7432 0.4368 0.299 Uiso 1 1 calc R U . . .
H12L H 0.1705 0.7059 0.3854 0.299 Uiso 1 1 calc R U . . .
C128 C 0.4013(15) 0.7773(8) 0.3790(7) 0.167(9) Uani 1 1 d D . . . .
H12M H 0.4575 0.8003 0.3937 0.250 Uiso 1 1 calc R U . . .
H12N H 0.3654 0.8030 0.3727 0.250 Uiso 1 1 calc R U . . .
H12O H 0.4094 0.7588 0.3468 0.250 Uiso 1 1 calc R U . . .
C129 C 0.3261(7) 1.0600(4) 0.5808(5) 0.080(3) Uani 1 1 d . . . . .
C130 C 0.3436(7) 1.0449(5) 0.5321(5) 0.085(3) Uani 1 1 d . . . . .
C131 C 0.2670(10) 1.0225(5) 0.5043(4) 0.087(4) Uani 1 1 d . . . . .
C132 C 0.1968(7) 1.0183(5) 0.5376(4) 0.076(3) Uani 1 1 d . . . . .
C133 C 0.2349(6) 1.0415(4) 0.5846(4) 0.060(2) Uani 1 1 d . . . . .
C134 C 0.3909(9) 1.0879(5) 0.6204(7) 0.116(5) Uani 1 1 d . . . . .
H13A H 0.3834 1.0627 0.6500 0.174 Uiso 1 1 calc R U . . .
H13B H 0.3841 1.1258 0.6303 0.174 Uiso 1 1 calc R U . . .
H13C H 0.4486 1.0939 0.6073 0.174 Uiso 1 1 calc R U . . .
C135 C 0.4330(11) 1.0537(7) 0.5086(8) 0.138(7) Uani 1 1 d . U . . .
H13D H 0.4249 1.0383 0.4734 0.207 Uiso 1 1 calc R U . . .
H13E H 0.4657 1.0328 0.5286 0.207 Uiso 1 1 calc R U . . .
H13F H 0.4649 1.0956 0.5088 0.207 Uiso 1 1 calc R U . . .
C136 C 0.2647(18) 1.0062(10) 0.4487(6) 0.178(11) Uani 1 1 d . . . . .
H13G H 0.2576 1.0385 0.4282 0.267 Uiso 1 1 calc R U . . .
H13H H 0.2162 0.9709 0.4413 0.267 Uiso 1 1 calc R U . . .
H13I H 0.3187 0.9986 0.4404 0.267 Uiso 1 1 calc R U . . .
C137 C 0.1030(9) 0.9969(7) 0.5268(6) 0.105(4) Uani 1 1 d . . . . .
H13J H 0.0727 1.0034 0.5569 0.158 Uiso 1 1 calc R U . . .
H13K H 0.0859 0.9549 0.5182 0.158 Uiso 1 1 calc R U . . .
H13L H 0.0881 1.0182 0.4981 0.158 Uiso 1 1 calc R U . . .
C138 C 0.1885(7) 1.0485(5) 0.6299(5) 0.078(3) Uani 1 1 d . . . . .
H13M H 0.1733 1.0851 0.6279 0.117 Uiso 1 1 calc R U . . .
H13N H 0.2252 1.0498 0.6604 0.117 Uiso 1 1 calc R U . . .
H13O H 0.1357 1.0154 0.6316 0.117 Uiso 1 1 calc R U . . .
O19 O 0.6603(7) 0.9764(3) 0.9340(5) 0.121(4) Uani 1 1 d D . . . .
O20 O 0.6285(11) 0.9872(7) 1.0055(7) 0.177(6) Uani 1 1 d D . . . .
O21 O 0.7049(10) 1.0685(5) 0.9546(7) 0.182(7) Uani 1 1 d D . . . .
O22 O 0.9574(7) 0.0439(4) 0.6100(4) 0.107(3) Uani 1 1 d . . . . .
O23 O 1.0617(7) 0.1382(5) 0.5924(4) 0.121(3) Uani 1 1 d . . . . .
O24 O 1.0162(10) 0.1135(5) 0.6742(4) 0.149(5) Uani 1 1 d . . . . .
O25 O 0.3814(13) 0.1096(8) 0.8087(8) 0.223(8) Uani 1 1 d . U . . .
O26 O 0.3974(11) 0.0114(8) 0.8178(6) 0.189(7) Uani 1 1 d . U . . .
O27 O 0.2977(8) 0.0351(7) 0.7539(4) 0.139(4) Uani 1 1 d . . . . .
O28 O 0.4554(9) 0.7940(8) 0.5413(6) 0.159(6) Uani 1 1 d D . . . .
O29 O 0.5828(8) 0.8338(6) 0.5768(8) 0.186(7) Uani 1 1 d D . . . .
O30 O 0.515(2) 0.7438(11) 0.5736(12) 0.304(13) Uani 1 1 d D U . . .
N10 N 0.8160(6) 0.7809(4) 0.7394(3) 0.076(2) Uani 1 1 d . . . . .
N11 N 0.3813(5) 0.4050(3) 0.9574(3) 0.0598(18) Uani 1 1 d . . . . .
N12 N 0.6607(12) 1.0118(7) 0.9637(7) 0.167(7) Uani 1 1 d D U . . .
N13 N 0.5208(13) 0.7959(8) 0.5617(9) 0.175(8) Uani 1 1 d D U . . .
N14 N 0.5418(15) 0.5260(11) 0.6302(8) 0.116(8) Uani 0.5 1 d D U P . .
O31 O 0.5500(10) 0.5146(10) 0.6726(6) 0.106(6) Uani 0.5 1 d D U P A .
O32 O 0.5194(14) 0.5676(9) 0.6162(9) 0.125(8) Uani 0.5 1 d D . P A .
O33 O 0.560(2) 0.4848(13) 0.6084(9) 0.163(11) Uani 0.5 1 d D . P A .
O40 O 0.0289(5) 0.7147(4) 0.6494(3) 0.086(2) Uani 1 1 d . . . . .
S1 S 0.9923(2) 0.10421(14) 0.62484(13) 0.0924(9) Uani 1 1 d . . . . .
S2 S 0.3426(3) 0.0495(2) 0.79862(18) 0.1199(13) Uani 1 1 d D . . . .
S3 S 0.2465(4) 0.7042(3) 0.88708(19) 0.1431(19) Uani 1 1 d D . . . .
F7 F 0.3141(13) 0.7589(9) 0.9668(8) 0.266(9) Uani 1 1 d . U . . .
C139 C 0.9070(16) 0.1373(9) 0.6136(8) 0.169(8) Uani 1 1 d D U . . .
C140 C 0.2698(12) 0.0319(10) 0.8483(7) 0.147(7) Uani 1 1 d D U . . .
C141 C 0.2662(11) 0.7052(9) 0.9503(7) 0.130(6) Uani 1 1 d D U . . .
C143 C -0.0496(11) 0.7281(8) 0.6555(8) 0.130(6) Uani 1 1 d . . . . .
O34 O 0.2174(16) 0.7512(8) 0.8789(7) 0.228(8) Uani 1 1 d D U . . .
O35 O 0.3232(9) 0.7043(5) 0.8643(4) 0.142(5) Uani 1 1 d D . . . .
O36 O 0.1854(18) 0.6448(10) 0.8929(12) 0.324(14) Uiso 1 1 d D . . . .
F8 F 0.1913(10) 0.6996(6) 0.9765(5) 0.197(6) Uani 1 1 d D U . . .
F9 F 0.3014(13) 0.6668(9) 0.9651(5) 0.234(8) Uani 1 1 d . U . . .

loop_
_atom_site_aniso_label
_atom_site_aniso_U_11
_atom_site_aniso_U_22
_atom_site_aniso_U_33
_atom_site_aniso_U_23
_atom_site_aniso_U_13
_atom_site_aniso_U_12
Rh1 0.0618(4) 0.0601(4) 0.0527(4) 0.0142(3) -0.0058(3) 0.0110(3)
Rh2 0.0470(3) 0.0524(3) 0.0892(5) -0.0071(3) 0.0002(3) 0.0128(3)
Rh3 0.0499(3) 0.0352(3) 0.0470(3) -0.0036(2) -0.0085(2) 0.0046(2)
Rh4 0.0634(4) 0.0402(3) 0.0443(3) -0.0033(2) -0.0006(2) 0.0067(3)
Rh5 0.0975(6) 0.0830(5) 0.0766(5) -0.0311(4) 0.0263(5) 0.0001(5)
Rh6 0.1025(6) 0.0285(3) 0.0606(4) -0.0094(2) -0.0128(4) -0.0030(3)
Rh7 0.0520(3) 0.0610(4) 0.0540(4) 0.0182(3) 0.0086(3) 0.0128(3)
Rh8 0.0800(5) 0.0537(4) 0.0750(5) 0.0055(3) 0.0276(4) 0.0160(3)
Rh9 0.0507(3) 0.0476(3) 0.0526(3) 0.0138(2) 0.0029(2) 0.0179(3)
N1 0.048(4) 0.052(4) 0.058(4) 0.004(3) -0.011(3) 0.011(3)
N2 0.050(4) 0.048(3) 0.060(4) -0.008(3) -0.003(3) 0.009(3)
N3 0.047(3) 0.061(4) 0.050(4) 0.004(3) -0.003(3) 0.016(3)
N4 0.070(4) 0.035(3) 0.045(3) -0.005(2) 0.004(3) 0.008(3)
N5 0.074(5) 0.049(4) 0.050(4) -0.011(3) 0.011(3) -0.002(3)
N6 0.053(3) 0.036(3) 0.042(3) 0.003(2) -0.003(3) 0.002(3)
N7 0.058(4) 0.050(3) 0.059(4) 0.014(3) 0.005(3) 0.017(3)
N8 0.071(4) 0.049(4) 0.058(4) 0.006(3) 0.010(3) 0.022(3)
N9 0.089(5) 0.050(4) 0.051(4) 0.002(3) -0.002(4) 0.010(4)
O1 0.058(3) 0.070(4) 0.058(4) 0.011(3) -0.006(3) 0.008(3)
O2 0.047(3) 0.049(3) 0.047(3) 0.006(2) -0.003(2) 0.006(2)
O3 0.052(3) 0.061(3) 0.061(3) -0.008(3) 0.002(3) 0.009(3)
O4 0.050(3) 0.044(3) 0.054(3) -0.004(2) -0.006(2) 0.005(2)
O5 0.070(4) 0.046(3) 0.048(3) 0.004(2) 0.005(3) -0.001(3)
O6 0.085(4) 0.036(3) 0.051(3) -0.002(2) -0.008(3) -0.001(3)
O7 0.118(7) 0.106(6) 0.105(7) -0.067(6) 0.016(6) 0.009(5)
O8 0.095(5) 0.049(3) 0.073(4) -0.026(3) -0.008(4) 0.015(3)
O9 0.059(3) 0.063(3) 0.058(3) 0.017(3) 0.014(3) 0.019(3)
O10 0.058(3) 0.058(3) 0.048(3) 0.013(2) 0.006(2) 0.021(3)
O11 0.093(5) 0.058(4) 0.074(4) 0.010(3) 0.029(4) 0.016(3)
O12 0.078(4) 0.050(3) 0.045(3) 0.008(2) 0.008(3) 0.014(3)
O13 0.079(4) 0.066(4) 0.073(4) 0.002(3) -0.001(3) 0.014(3)
O14 0.140(9) 0.115(7) 0.112(7) -0.026(6) -0.056(6) 0.054(7)
O15 0.103(6) 0.068(4) 0.076(5) 0.007(3) 0.011(4) 0.018(4)
O16 0.075(4) 0.052(3) 0.051(3) 0.005(2) 0.006(3) 0.016(3)
O17 0.088(5) 0.074(4) 0.066(4) 0.015(3) 0.008(4) 0.006(4)
O18 0.102(6) 0.074(4) 0.070(4) 0.021(3) -0.007(4) 0.023(4)
F1 0.237(15) 0.165(11) 0.291(18) 0.078(11) -0.121(13) 0.041(10)
F2 0.174(13) 0.35(2) 0.30(2) 0.014(17) 0.087(14) 0.075(14)
F3 0.259(18) 0.180(12) 0.39(2) -0.079(15) -0.096(17) 0.079(13)
F4 0.203(12) 0.204(12) 0.112(8) -0.029(8) -0.035(8) 0.010(10)
F5 0.143(10) 0.283(18) 0.180(12) -0.029(11) 0.010(9) 0.093(11)
F6 0.229(14) 0.150(10) 0.185(12) 0.018(9) -0.010(10) -0.062(10)
C1 0.059(5) 0.049(4) 0.060(5) -0.003(4) -0.011(4) 0.014(4)
C2 0.047(4) 0.037(3) 0.050(4) -0.001(3) -0.004(3) 0.006(3)
C3 0.041(4) 0.037(3) 0.053(4) -0.007(3) -0.013(3) 0.004(3)
C4 0.048(4) 0.044(4) 0.039(4) 0.005(3) 0.000(3) 0.008(3)
C5 0.047(4) 0.029(3) 0.061(5) -0.007(3) 0.000(3) 0.006(3)
C6 0.060(5) 0.055(5) 0.080(6) 0.003(4) -0.015(4) 0.029(4)
C7 0.064(5) 0.077(6) 0.076(6) -0.003(5) -0.019(5) 0.032(5)
C8 0.068(5) 0.068(5) 0.064(5) -0.007(4) -0.019(4) 0.031(5)
C9 0.054(5) 0.086(6) 0.061(5) -0.006(5) -0.013(4) 0.019(5)
C10 0.068(6) 0.081(6) 0.083(7) -0.003(5) -0.010(5) 0.037(5)
C11 0.067(6) 0.083(7) 0.097(8) -0.027(6) -0.029(6) 0.021(5)
C12 0.054(5) 0.066(5) 0.064(5) 0.005(4) 0.004(4) 0.018(4)
C13 0.046(4) 0.076(6) 0.070(6) 0.004(4) -0.004(4) 0.018(4)
C14 0.052(5) 0.062(5) 0.064(5) 0.000(4) -0.010(4) 0.019(4)
C15 0.062(5) 0.068(5) 0.058(5) -0.005(4) -0.003(4) 0.019(4)
C16 0.064(5) 0.061(5) 0.062(5) 0.003(4) 0.006(4) 0.027(4)
C17 0.064(5) 0.030(3) 0.052(4) -0.003(3) 0.005(4) 0.005(3)
C18 0.066(5) 0.035(3) 0.042(4) -0.007(3) -0.005(3) 0.006(3)
C19 0.080(6) 0.038(4) 0.048(4) -0.006(3) 0.001(4) 0.010(4)
C20 0.073(5) 0.037(4) 0.051(5) 0.001(3) -0.009(4) 0.008(4)
C21 0.094(7) 0.062(6) 0.068(6) -0.025(5) 0.003(5) 0.017(5)
C22 0.053(4) 0.045(4) 0.047(4) -0.013(3) 0.008(3) 0.008(3)
C23 0.056(4) 0.040(4) 0.050(4) 0.002(3) 0.014(3) 0.004(3)
C24 0.064(5) 0.032(3) 0.039(4) -0.002(3) 0.004(3) 0.004(3)
C25 0.056(4) 0.040(3) 0.040(4) -0.007(3) 0.016(3) 0.007(3)
C26 0.067(5) 0.038(4) 0.053(4) 0.000(3) 0.005(4) 0.002(4)
C27 0.064(5) 0.046(4) 0.045(4) -0.005(3) 0.003(3) -0.001(4)
C28 0.050(4) 0.042(4) 0.045(4) -0.006(3) 0.002(3) 0.003(3)
C29 0.064(5) 0.050(4) 0.045(4) -0.008(3) 0.006(3) 0.009(4)
C30 0.047(4) 0.038(3) 0.051(4) -0.008(3) 0.009(3) -0.002(3)
C31 0.073(5) 0.032(3) 0.058(5) -0.004(3) 0.002(4) 0.000(3)
C32 0.058(4) 0.049(4) 0.042(4) -0.007(3) 0.002(3) 0.007(4)
C33 0.070(5) 0.044(4) 0.062(5) 0.010(4) 0.013(4) 0.011(4)
C34 0.049(4) 0.049(4) 0.049(4) 0.009(3) 0.004(3) 0.005(3)
C35 0.059(5) 0.044(4) 0.056(5) 0.007(3) 0.008(4) 0.009(3)
C36 0.051(4) 0.053(4) 0.053(4) 0.009(3) 0.009(3) 0.018(4)
C37 0.065(5) 0.052(4) 0.057(5) -0.001(4) 0.011(4) 0.013(4)
C38 0.075(6) 0.049(4) 0.062(5) 0.005(4) 0.002(4) 0.016(4)
C39 0.075(6) 0.050(5) 0.081(6) 0.007(4) 0.002(5) 0.012(4)
C40 0.084(7) 0.042(4) 0.088(7) 0.009(4) 0.003(5) -0.005(4)
C41 0.088(7) 0.053(5) 0.076(6) 0.017(4) 0.004(5) 0.024(5)
C42 0.072(6) 0.052(5) 0.093(7) 0.005(5) 0.005(5) 0.014(4)
C43 0.064(5) 0.054(5) 0.079(6) 0.004(4) 0.004(4) 0.016(4)
C44 0.077(6) 0.058(5) 0.073(6) 0.004(4) -0.004(5) 0.009(5)
C45 0.094(7) 0.058(5) 0.065(6) 0.001(4) 0.006(5) 0.004(5)
C46 0.086(6) 0.049(4) 0.057(5) 0.007(4) 0.000(4) 0.025(4)
C47 0.111(9) 0.047(5) 0.070(6) 0.019(4) 0.016(6) 0.010(5)
C48 0.100(8) 0.053(5) 0.064(6) -0.007(4) 0.008(5) 0.022(5)
C49 0.074(7) 0.115(9) 0.061(6) 0.033(6) 0.000(5) 0.009(6)
C50 0.099(8) 0.102(8) 0.054(6) 0.029(6) -0.003(5) 0.024(7)
C51 0.094(8) 0.081(7) 0.089(8) 0.038(6) 0.014(6) 0.042(6)
C52 0.106(9) 0.057(5) 0.083(7) 0.020(5) -0.004(6) 0.005(6)
C53 0.070(6) 0.091(7) 0.065(6) 0.024(5) 0.005(5) 0.002(6)
C54 0.091(8) 0.175(15) 0.060(7) 0.012(8) 0.012(6) 0.049(9)
C55 0.125(11) 0.141(12) 0.068(7) 0.035(8) -0.005(7) 0.053(10)
C56 0.129(12) 0.081(8) 0.121(11) 0.042(8) -0.009(9) 0.028(8)
C57 0.115(10) 0.080(8) 0.098(9) 0.023(7) -0.005(8) -0.011(7)
C58 0.082(8) 0.149(13) 0.079(8) 0.042(8) 0.015(6) -0.001(8)
C59 0.067(7) 0.114(10) 0.155(12) 0.030(9) -0.029(8) 0.000(7)
C60 0.063(6) 0.066(6) 0.090(7) 0.015(5) -0.017(5) -0.015(5)
C61 0.054(5) 0.073(6) 0.070(6) -0.012(5) -0.005(4) -0.001(4)
C62 0.079(8) 0.102(9) 0.144(12) -0.031(9) 0.037(8) -0.010(7)
C63 0.070(7) 0.088(8) 0.178(12) -0.024(8) 0.016(8) 0.026(6)
C64 0.128(14) 0.199(19) 0.27(2) 0.129(18) -0.094(15) -0.036(13)
C65 0.160(14) 0.105(10) 0.086(9) -0.034(8) -0.005(9) -0.027(9)
C66 0.083(8) 0.072(7) 0.152(13) 0.036(8) -0.022(8) -0.006(6)
C67 0.192(16) 0.188(16) 0.157(15) -0.039(13) 0.071(13) -0.029(12)
C68 0.147(18) 0.26(3) 0.35(3) -0.01(2) 0.04(2) 0.032(18)
C69 0.060(5) 0.063(5) 0.069(6) -0.004(4) -0.024(4) 0.019(4)
C70 0.044(4) 0.058(4) 0.059(5) -0.011(4) -0.017(3) 0.007(4)
C71 0.070(5) 0.042(4) 0.049(4) -0.004(3) -0.021(4) 0.009(4)
C72 0.060(5) 0.053(4) 0.065(5) 0.006(4) -0.015(4) 0.006(4)
C73 0.077(6) 0.057(5) 0.071(6) -0.002(4) -0.027(5) 0.029(5)
C74 0.079(8) 0.118(10) 0.108(10) -0.011(8) -0.010(7) 0.040(7)
C75 0.052(5) 0.074(6) 0.065(6) 0.007(4) -0.003(4) -0.007(4)
C76 0.084(6) 0.047(4) 0.065(5) -0.014(4) -0.006(5) 0.012(4)
C77 0.083(7) 0.082(7) 0.067(6) 0.013(5) -0.011(5) 0.006(6)
C78 0.123(11) 0.073(7) 0.111(10) 0.008(6) -0.040(8) 0.036(7)
C79 0.072(5) 0.048(4) 0.057(5) -0.014(4) 0.001(4) 0.015(4)
C80 0.082(6) 0.040(4) 0.062(5) -0.008(4) 0.004(4) 0.016(4)
C81 0.067(5) 0.049(4) 0.066(5) 0.001(4) 0.007(4) 0.024(4)
C82 0.075(6) 0.062(5) 0.062(5) -0.002(4) -0.007(4) 0.018(5)
C83 0.067(6) 0.060(5) 0.081(7) 0.001(5) 0.021(5) 0.020(4)
C84 0.108(8) 0.067(6) 0.065(6) -0.016(5) -0.001(6) 0.029(6)
C85 0.083(6) 0.039(4) 0.074(6) -0.012(4) -0.001(5) 0.010(4)
C86 0.114(9) 0.059(6) 0.082(7) 0.014(5) 0.000(6) 0.021(6)
C87 0.080(7) 0.093(8) 0.086(8) -0.010(6) -0.013(6) 0.029(6)
C88 0.059(6) 0.108(9) 0.096(8) 0.008(7) 0.015(5) 0.013(6)
C89 0.108(16) 0.094(16) 0.105(17) -0.011(14) 0.014(13) -0.002(12)
C90 0.073(12) 0.081(14) 0.108(16) -0.007(12) 0.029(12) 0.007(10)
C91 0.130(18) 0.107(17) 0.120(18) 0.011(14) 0.024(14) 0.059(14)
C92 0.109(17) 0.095(16) 0.15(2) -0.014(15) -0.020(15) 0.036(13)
C93 0.130(19) 0.110(19) 0.14(2) -0.023(15) 0.032(15) 0.036(14)
C94 0.16(3) 0.12(2) 0.16(3) 0.04(2) 0.05(2) 0.01(2)
C95 0.108(19) 0.103(19) 0.15(3) -0.053(18) 0.031(18) 0.001(15)
C96 0.13(3) 0.15(3) 0.18(3) 0.02(2) 0.04(2) 0.05(2)
C97 0.15(3) 0.13(3) 0.27(4) 0.02(3) -0.02(3) 0.06(2)
C98 0.18(3) 0.16(3) 0.14(3) -0.07(2) 0.04(2) 0.03(2)
C89' 0.090(15) 0.099(15) 0.118(18) -0.019(14) -0.012(13) 0.015(12)
C90' 0.112(17) 0.102(18) 0.103(16) -0.012(13) 0.024(13) 0.054(13)
C91' 0.18(2) 0.13(2) 0.13(2) -0.020(16) -0.011(17) 0.016(16)
C92' 0.140(19) 0.092(16) 0.16(2) -0.038(14) -0.001(16) 0.064(14)
C93' 0.082(14) 0.133(19) 0.120(16) 0.014(15) 0.033(13) 0.034(13)
C94' 0.13(2) 0.108(19) 0.12(2) 0.018(17) 0.020(18) -0.026(17)
C95' 0.13(2) 0.16(3) 0.16(3) -0.04(2) -0.01(2) 0.06(2)
C96' 0.12(2) 0.20(3) 0.17(3) -0.03(3) -0.03(2) 0.06(2)
C97' 0.19(3) 0.18(3) 0.16(3) -0.06(2) 0.01(2) 0.08(3)
C98' 0.20(3) 0.26(4) 0.13(2) 0.01(3) 0.04(3) 0.05(3)
C99 0.048(8) 0.032(6) 0.063(9) -0.009(6) 0.006(7) -0.011(6)
C100 0.073(12) 0.067(11) 0.095(13) -0.049(10) 0.011(9) -0.023(9)
C101 0.109(15) 0.056(9) 0.093(14) -0.016(10) -0.042(12) 0.015(10)
C102 0.106(15) 0.066(11) 0.081(13) -0.022(10) -0.015(12) -0.014(10)
C103 0.105(12) 0.026(6) 0.069(11) 0.002(8) -0.017(9) 0.004(7)
C104 0.101(16) 0.068(12) 0.16(2) 0.057(13) -0.028(15) -0.023(11)
C105 0.087(15) 0.097(17) 0.20(3) -0.012(18) 0.007(17) 0.018(13)
C106 0.18(3) 0.106(19) 0.19(3) -0.028(18) -0.10(2) 0.034(17)
C107 0.21(3) 0.13(2) 0.097(18) -0.013(17) 0.03(2) -0.02(2)
C108 0.20(3) 0.104(19) 0.18(3) -0.07(2) 0.01(2) 0.036(19)
C99' 0.093(11) 0.053(9) 0.074(10) 0.010(8) -0.003(9) 0.009(8)
C200 0.13(2) 0.068(15) 0.074(15) -0.014(12) 0.000(15) -0.010(14)
C201 0.083(15) 0.071(14) 0.071(14) -0.001(12) 0.015(11) -0.020(11)
C202 0.055(11) 0.063(12) 0.043(10) -0.014(9) 0.012(9) -0.020(9)
C203 0.061(8) 0.031(7) 0.025(7) 0.006(6) -0.013(6) 0.007(6)
C204 0.22(3) 0.10(2) 0.11(2) -0.039(19) -0.04(2) 0.02(2)
C205 0.19(2) 0.14(2) 0.12(2) 0.009(17) -0.012(17) -0.010(17)
C206 0.14(3) 0.14(3) 0.15(3) -0.01(2) 0.04(2) -0.05(2)
C207 0.085(16) 0.090(17) 0.093(18) -0.021(14) -0.053(14) 0.014(13)
C208 0.093(18) 0.13(2) 0.11(2) -0.071(18) -0.006(15) 0.038(17)
C109 0.072(6) 0.077(6) 0.053(5) 0.011(4) 0.002(4) 0.014(5)
C110 0.077(6) 0.095(7) 0.052(5) 0.020(5) 0.015(4) 0.033(6)
C111 0.084(7) 0.093(8) 0.064(6) 0.040(6) 0.005(5) 0.000(6)
C112 0.096(8) 0.069(6) 0.064(6) 0.022(5) 0.003(5) 0.029(6)
C113 0.068(6) 0.100(8) 0.058(5) 0.023(5) -0.003(4) 0.012(6)
C114 0.139(12) 0.096(9) 0.074(8) -0.006(7) -0.010(8) 0.001(8)
C115 0.142(14) 0.203(19) 0.078(9) 0.016(10) 0.022(9) 0.103(14)
C116 0.092(10) 0.184(17) 0.127(13) 0.079(13) 0.025(9) -0.024(10)
C117 0.175(16) 0.081(8) 0.112(11) 0.033(8) -0.025(10) 0.029(9)
C118 0.079(7) 0.168(14) 0.073(7) 0.004(8) -0.008(6) 0.062(9)
C119 0.151(12) 0.122(9) 0.126(10) -0.011(8) 0.069(9) 0.051(9)
C120 0.201(15) 0.091(9) 0.114(10) 0.010(7) 0.047(11) 0.084(10)
C121 0.137(10) 0.060(6) 0.082(7) -0.023(5) 0.050(7) -0.006(6)
C122 0.129(11) 0.074(7) 0.100(9) -0.019(7) -0.014(8) 0.048(8)
C123 0.143(12) 0.067(7) 0.098(9) 0.013(6) 0.043(8) 0.018(7)
C124 0.20(2) 0.33(3) 0.26(2) -0.02(2) 0.084(19) 0.14(2)
C125 0.42(3) 0.146(16) 0.171(19) -0.021(14) 0.02(2) 0.17(2)
C126 0.171(16) 0.156(16) 0.158(16) -0.071(13) 0.076(13) -0.052(13)
C127 0.22(2) 0.21(2) 0.19(2) -0.093(17) -0.079(17) 0.122(18)
C128 0.24(2) 0.129(14) 0.087(11) 0.019(10) 0.019(13) -0.013(15)
C129 0.072(6) 0.050(5) 0.120(10) 0.013(5) 0.028(6) 0.017(5)
C130 0.070(7) 0.074(6) 0.117(10) 0.049(7) 0.028(6) 0.028(5)
C131 0.133(11) 0.080(7) 0.063(6) 0.034(5) 0.015(6) 0.051(7)
C132 0.065(6) 0.079(6) 0.090(7) 0.030(5) -0.011(5) 0.032(5)
C133 0.057(5) 0.053(4) 0.075(6) 0.015(4) 0.010(4) 0.024(4)
C134 0.080(8) 0.060(6) 0.198(17) -0.013(8) -0.039(9) 0.011(6)
C135 0.136(12) 0.110(10) 0.188(16) 0.070(11) 0.105(12) 0.055(9)
C136 0.31(3) 0.22(2) 0.084(10) 0.047(12) 0.032(14) 0.19(2)
C137 0.087(8) 0.120(11) 0.113(10) 0.012(8) -0.036(7) 0.040(8)
C138 0.069(6) 0.072(6) 0.095(8) 0.009(5) -0.002(5) 0.025(5)
O19 0.153(9) 0.047(4) 0.151(9) -0.021(5) -0.044(7) 0.016(5)
O20 0.172(14) 0.153(12) 0.184(15) 0.006(11) 0.042(11) 0.012(10)
O21 0.161(12) 0.107(9) 0.275(19) -0.062(10) -0.078(12) 0.046(9)
O22 0.117(7) 0.078(5) 0.115(7) 0.000(5) -0.027(6) 0.016(5)
O23 0.105(7) 0.108(7) 0.136(9) 0.028(6) 0.004(6) 0.010(6)
O24 0.203(13) 0.113(8) 0.103(8) -0.005(6) -0.034(8) 0.007(8)
O25 0.216(16) 0.155(13) 0.253(19) 0.070(13) 0.022(14) -0.019(12)
O26 0.188(14) 0.257(17) 0.172(13) -0.046(12) -0.027(10) 0.149(13)
O27 0.147(10) 0.210(13) 0.071(6) 0.003(7) -0.007(6) 0.072(9)
O28 0.105(8) 0.240(17) 0.145(11) -0.018(11) 0.007(8) 0.071(10)
O29 0.098(8) 0.104(8) 0.34(2) -0.045(11) -0.038(11) 0.018(7)
O30 0.30(3) 0.23(2) 0.33(3) -0.02(2) 0.06(2) 0.02(2)
N10 0.069(5) 0.084(6) 0.067(5) 0.000(4) -0.005(4) 0.015(5)
N11 0.073(5) 0.048(4) 0.056(4) 0.007(3) 0.003(4) 0.014(4)
N12 0.141(12) 0.128(11) 0.207(15) -0.040(12) 0.001(11) 0.005(9)
N13 0.179(15) 0.135(12) 0.233(16) -0.013(12) -0.035(13) 0.082(12)
N14 0.081(12) 0.122(15) 0.134(16) 0.006(14) 0.007(12) 0.013(12)
O31 0.073(8) 0.177(14) 0.070(9) 0.052(9) 0.034(7) 0.035(9)
O32 0.120(16) 0.098(13) 0.151(19) 0.038(13) 0.058(14) 0.018(12)
O33 0.25(3) 0.19(3) 0.088(15) -0.012(15) 0.011(17) 0.12(3)
O40 0.066(4) 0.100(5) 0.083(5) 0.022(4) -0.002(4) 0.011(4)
S1 0.102(2) 0.0823(18) 0.092(2) 0.0034(15) -0.0137(17) 0.0286(16)
S2 0.116(3) 0.120(3) 0.116(3) 0.006(2) 0.013(2) 0.023(2)
S3 0.206(6) 0.141(4) 0.107(3) 0.018(3) 0.036(3) 0.088(4)
F7 0.242(17) 0.232(17) 0.258(18) -0.050(14) 0.059(14) -0.030(14)
C139 0.181(16) 0.132(12) 0.194(17) -0.026(13) 0.003(14) 0.052(12)
C140 0.128(14) 0.162(18) 0.123(15) -0.039(13) -0.009(11) 0.006(11)
C141 0.133(12) 0.118(11) 0.148(13) 0.011(10) -0.031(10) 0.054(10)
C143 0.094(10) 0.133(13) 0.152(15) 0.028(11) 0.024(10) 0.017(9)
O34 0.345(18) 0.241(14) 0.176(13) -0.003(10) -0.011(12) 0.209(14)
O35 0.200(12) 0.152(10) 0.104(8) 0.017(7) 0.072(8) 0.091(9)
F8 0.240(14) 0.237(13) 0.172(11) 0.069(10) 0.117(10) 0.148(12)
F9 0.35(2) 0.327(18) 0.137(9) 0.049(10) 0.031(11) 0.267(17)

loop_
_atom_type_symbol
_atom_type_description
_atom_type_scat_dispersion_real
_atom_type_scat_dispersion_imag
_atom_type_scat_source
C C 0.0181 0.0091 'International Tables Vol C Tables 4.2.6.8 and 6.1.1.4'
H H 0.0000 0.0000 'International Tables Vol C Tables 4.2.6.8 and 6.1.1.4'
N N 0.0311 0.0180 'International Tables Vol C Tables 4.2.6.8 and 6.1.1.4'
O O 0.0492 0.0322 'International Tables Vol C Tables 4.2.6.8 and 6.1.1.4'
F F 0.0727 0.0534 'International Tables Vol C Tables 4.2.6.8 and 6.1.1.4'
S S 0.3331 0.5567 'International Tables Vol C Tables 4.2.6.8 and 6.1.1.4'
Rh Rh 0.0927 3.6045 'International Tables Vol C Tables 4.2.6.8 and 6.1.1.4'

loop_
_geom_angle_atom_site_label_1
_geom_angle_atom_site_label_2
_geom_angle_atom_site_label_3
_geom_angle
N1 Rh1 O1 76.6(3)
N1 Rh1 C52 112.9(4)
O1 Rh1 C52 95.9(4)
N1 Rh1 C53 147.7(4)
O1 Rh1 C53 90.9(3)
C52 Rh1 C53 38.0(5)
N1 Rh1 O13 83.4(3)
O1 Rh1 O13 79.1(3)
C52 Rh1 O13 161.6(5)
C53 Rh1 O13 123.9(4)
N1 Rh1 C51 103.4(4)
O1 Rh1 C51 132.2(4)
C52 Rh1 C51 39.1(5)
C53 Rh1 C51 63.5(5)
O13 Rh1 C51 148.7(4)
N1 Rh1 C50 124.3(4)
O1 Rh1 C50 155.6(4)
C52 Rh1 C50 65.5(5)
C53 Rh1 C50 64.7(5)
O13 Rh1 C50 113.3(4)
C51 Rh1 C50 38.0(5)
N1 Rh1 C49 163.0(4)
O1 Rh1 C49 120.4(4)
C52 Rh1 C49 66.4(5)
C53 Rh1 C49 39.8(4)
O13 Rh1 C49 100.7(4)
C51 Rh1 C49 64.7(5)
C50 Rh1 C49 39.0(5)
C62 Rh2 N2 153.7(3)
C62 Rh2 C61 38.87(12)
N2 Rh2 C61 115.2(2)
C62 Rh2 O19 124.3(4)
N2 Rh2 O19 81.7(4)
C61 Rh2 O19 163.1(4)
C62 Rh2 O3 98.7(3)
N2 Rh2 O3 76.2(3)
C61 Rh2 O3 96.0(2)
O19 Rh2 O3 88.1(3)
C62 Rh2 C63 38.42(13)
N2 Rh2 C63 151.0(3)
C61 Rh2 C63 64.20(19)
O19 Rh2 C63 101.1(4)
O3 Rh2 C63 132.4(3)
C62 Rh2 C60 64.09(19)
N2 Rh2 C60 97.8(2)
C61 Rh2 C60 38.17(12)
O19 Rh2 C60 144.4(3)
O3 Rh2 C60 126.6(2)
C63 Rh2 C60 63.20(19)
C62 Rh2 C59 63.62(19)
N2 Rh2 C59 114.3(3)
C61 Rh2 C59 63.46(19)
O19 Rh2 C59 110.6(3)
O3 Rh2 C59 159.2(2)
C63 Rh2 C59 37.54(12)
C60 Rh2 C59 37.40(12)
C69 Rh3 O2 97.3(3)
C69 Rh3 N6 112.0(3)
O2 Rh3 N6 88.2(2)
C69 Rh3 C70 39.6(3)
O2 Rh3 C70 89.0(3)
N6 Rh3 C70 150.6(3)
C69 Rh3 C71 64.9(4)
O2 Rh3 C71 117.2(3)
N6 Rh3 C71 154.6(3)
C70 Rh3 C71 38.1(3)
C69 Rh3 C72 65.8(4)
O2 Rh3 C72 154.6(3)
N6 Rh3 C72 115.2(3)
C70 Rh3 C72 65.8(3)
C71 Rh3 C72 39.5(3)
C69 Rh3 C73 39.1(4)
O2 Rh3 C73 133.9(4)
N6 Rh3 C73 95.7(3)
C70 Rh3 C73 66.1(4)
C71 Rh3 C73 65.6(3)
C72 Rh3 C73 39.4(4)
C69 Rh3 O4 159.3(3)
O2 Rh3 O4 93.3(2)
N6 Rh3 O4 86.0(2)
C70 Rh3 O4 123.4(3)
C71 Rh3 O4 94.4(3)
C72 Rh3 O4 97.8(3)
C73 Rh3 O4 132.7(3)
N4 Rh4 O16 80.5(3)
N4 Rh4 C81 99.3(3)
O16 Rh4 C81 147.9(3)
N4 Rh4 C79 148.3(3)
O16 Rh4 C79 98.5(3)
C81 Rh4 C79 65.0(4)
N4 Rh4 C82 121.5(3)
O16 Rh4 C82 157.9(3)
C81 Rh4 C82 39.2(4)
C79 Rh4 C82 64.5(4)
N4 Rh4 C80 112.2(3)
O16 Rh4 C80 111.5(3)
C81 Rh4 C80 38.7(4)
C79 Rh4 C80 38.5(3)
C82 Rh4 C80 64.6(4)
N4 Rh4 C83 159.8(4)
O16 Rh4 C83 119.6(3)
C81 Rh4 C83 65.4(4)
C79 Rh4 C83 38.7(4)
C82 Rh4 C83 38.4(4)
C80 Rh4 C83 64.7(4)
N4 Rh4 O5 76.3(2)
O16 Rh4 O5 88.1(2)
C81 Rh4 O5 123.3(3)
C79 Rh4 O5 135.4(3)
C82 Rh4 O5 94.8(3)
C80 Rh4 O5 159.3(3)
C83 Rh4 O5 100.5(3)
C93 Rh5 C92 40.30(12)
C93 Rh5 N5 165.7(4)
C92 Rh5 N5 125.4(4)
N5 Rh5 C89' 128.1(3)
N5 Rh5 C93' 167.2(3)
C89' Rh5 C93' 39.43(11)
C93 Rh5 O7 101.5(3)
C92 Rh5 O7 92.1(4)
N5 Rh5 O7 76.3(3)
C89' Rh5 O7 154.8(3)
C93' Rh5 O7 116.5(3)
N5 Rh5 C90' 106.0(3)
C89' Rh5 C90' 39.38(11)
C93' Rh5 C90' 65.84(16)
O7 Rh5 C90' 137.3(4)
C93 Rh5 C89 39.37(11)
C92 Rh5 C89 65.37(17)
N5 Rh5 C89 144.7(3)
O7 Rh5 C89 139.1(4)
N5 Rh5 C92' 148.4(4)
C89' Rh5 C92' 65.69(16)
C93' Rh5 C92' 39.04(11)
O7 Rh5 C92' 90.2(3)
C90' Rh5 C92' 65.38(18)
N5 Rh5 C91' 115.1(4)
C89' Rh5 C91' 65.64(18)
C93' Rh5 C91' 65.41(17)
O7 Rh5 C91' 100.4(4)
C90' Rh5 C91' 38.97(13)
C92' Rh5 C91' 38.76(12)
C93 Rh5 O31 112.8(5)
C92 Rh5 O31 152.0(5)
N5 Rh5 O31 81.3(4)
C89' Rh5 O31 102.3(6)
C93' Rh5 O31 97.9(5)
O7 Rh5 O31 86.2(7)
C90' Rh5 O31 136.5(6)
C89 Rh5 O31 98.4(5)
C92' Rh5 O31 126.8(5)
C91' Rh5 O31 163.3(4)
C93 Rh5 C91 64.70(18)
C92 Rh5 C91 38.02(13)
N5 Rh5 C91 103.8(3)
O7 Rh5 C91 119.5(4)
C89 Rh5 C91 62.71(16)
O31 Rh5 C91 154.3(6)
C202 Rh6 C203 39.81(9)
C202 Rh6 C201 39.72(8)
C203 Rh6 C201 66.33(11)
C202 Rh6 N9 97.0(3)
C203 Rh6 N9 121.3(3)
C103 Rh6 N9 136.6(3)
C201 Rh6 N9 108.3(3)
C103 Rh6 C99 39.36(9)
N9 Rh6 C99 156.9(3)
C202 Rh6 O6 142.5(3)
C203 Rh6 O6 151.3(3)
C103 Rh6 O6 136.1(3)
C201 Rh6 O6 103.7(3)
N9 Rh6 O6 87.2(3)
C99 Rh6 O6 100.5(3)
C103 Rh6 C102 39.17(9)
N9 Rh6 C102 100.3(3)
C99 Rh6 C102 65.61(12)
O6 Rh6 C102 159.2(3)
C202 Rh6 O8 123.7(3)
C203 Rh6 O8 91.3(2)
C103 Rh6 O8 90.9(2)
C201 Rh6 O8 157.0(3)
N9 Rh6 O8 87.4(3)
C99 Rh6 O8 113.6(3)
O6 Rh6 O8 93.6(2)
C102 Rh6 O8 106.0(3)
C103 Rh6 C100 65.56(11)
N9 Rh6 C100 119.3(3)
C99 Rh6 C100 39.05(8)
O6 Rh6 C100 94.3(3)
C102 Rh6 C100 65.14(11)
O8 Rh6 C100 152.6(3)
C202 Rh6 C99' 66.09(12)
C203 Rh6 C99' 39.18(9)
C201 Rh6 C99' 65.58(12)
N9 Rh6 C99' 160.4(3)
O6 Rh6 C99' 112.2(3)
O8 Rh6 C99' 94.0(2)
C202 Rh6 C200 65.99(11)
C203 Rh6 C200 65.64(12)
C201 Rh6 C200 39.04(8)
N9 Rh6 C200 144.7(3)
O6 Rh6 C200 89.5(2)
O8 Rh6 C200 127.9(3)
C99' Rh6 C200 38.75(9)
N7 Rh7 C109 120.2(3)
N7 Rh7 O9 76.4(2)
C109 Rh7 O9 95.3(3)
N7 Rh7 C110 158.7(4)
C109 Rh7 C110 38.9(4)
O9 Rh7 C110 98.7(3)
N7 Rh7 C112 114.6(4)
C109 Rh7 C112 64.9(4)
O9 Rh7 C112 160.0(4)
C110 Rh7 C112 64.8(4)
N7 Rh7 C111 151.4(4)
C109 Rh7 C111 64.9(4)
O9 Rh7 C111 132.2(4)
C110 Rh7 C111 38.5(5)
C112 Rh7 C111 38.8(5)
N7 Rh7 C113 101.2(4)
C109 Rh7 C113 38.0(4)
O9 Rh7 C113 125.0(4)
C110 Rh7 C113 64.3(4)
C112 Rh7 C113 39.1(4)
C111 Rh7 C113 64.8(4)
N7 Rh7 O40 84.6(3)
C109 Rh7 O40 154.8(4)
O9 Rh7 O40 86.5(3)
C110 Rh7 O40 116.0(4)
C112 Rh7 O40 110.4(4)
C111 Rh7 O40 95.5(4)
C113 Rh7 O40 148.5(4)
O28 Rh8 N8 82.8(4)
O28 Rh8 O11 80.8(5)
N8 Rh8 O11 76.8(3)
O28 Rh8 C122 159.9(6)
N8 Rh8 C122 115.5(5)
O11 Rh8 C122 94.7(4)
O28 Rh8 C121 150.0(7)
N8 Rh8 C121 100.5(4)
O11 Rh8 C121 129.1(6)
C122 Rh8 C121 39.8(6)
O28 Rh8 C120 116.5(8)
N8 Rh8 C120 118.6(5)
O11 Rh8 C120 157.0(5)
C122 Rh8 C120 63.7(7)
C121 Rh8 C120 36.2(7)
O28 Rh8 C119 102.4(7)
N8 Rh8 C119 157.2(6)
O11 Rh8 C119 125.8(6)
C122 Rh8 C119 64.3(7)
C121 Rh8 C119 64.0(6)
C120 Rh8 C119 39.2(6)
O28 Rh8 C123 122.7(6)
N8 Rh8 C123 152.1(6)
O11 Rh8 C123 94.8(4)
C122 Rh8 C123 37.8(6)
C121 Rh8 C123 64.0(5)
C120 Rh8 C123 63.4(6)
C119 Rh8 C123 37.8(6)
C130 Rh9 O12 101.8(4)
C130 Rh9 C133 65.4(4)
O12 Rh9 C133 153.2(3)
C130 Rh9 N3 104.8(4)
O12 Rh9 N3 90.0(3)
C133 Rh9 N3 115.6(3)
C130 Rh9 C131 38.4(5)
O12 Rh9 C131 90.6(4)
C133 Rh9 C131 64.5(4)
N3 Rh9 C131 142.1(5)
C130 Rh9 C129 38.5(5)
O12 Rh9 C129 139.0(4)
C133 Rh9 C129 39.2(4)
N3 Rh9 C129 92.0(4)
C131 Rh9 C129 64.0(5)
C130 Rh9 C132 65.9(4)
O12 Rh9 C132 115.5(4)
C133 Rh9 C132 38.4(4)
N3 Rh9 C132 153.8(4)
C131 Rh9 C132 39.5(5)
C129 Rh9 C132 65.2(5)
C130 Rh9 O10 161.7(4)
O12 Rh9 O10 93.1(2)
C133 Rh9 O10 96.7(3)
N3 Rh9 O10 85.6(2)
C131 Rh9 O10 132.2(4)
C129 Rh9 O10 127.9(4)
C132 Rh9 O10 98.1(3)
C1 N1 C2 106.6(7)
C1 N1 Rh1 139.4(6)
C2 N1 Rh1 113.9(5)
C1 N2 C3 107.4(7)
C1 N2 Rh2 138.5(6)
C3 N2 Rh2 114.1(5)
C16 N3 C12 118.9(8)
C16 N3 Rh9 118.8(6)
C12 N3 Rh9 122.4(6)
C17 N4 C18 105.7(6)
C17 N4 Rh4 140.0(5)
C18 N4 Rh4 114.3(5)
C17 N5 C19 107.2(7)
C17 N5 Rh5 139.5(6)
C19 N5 Rh5 113.3(5)
C32 N6 C28 118.2(6)
C32 N6 Rh3 118.9(5)
C28 N6 Rh3 122.5(5)
C33 N7 C34 105.4(7)
C33 N7 Rh7 140.2(6)
C34 N7 Rh7 114.5(6)
C33 N8 C35 106.3(7)
C33 N8 Rh8 140.2(6)
C35 N8 Rh8 113.5(5)
C48 N9 C44 119.4(9)
C48 N9 Rh6 122.4(7)
C44 N9 Rh6 118.1(6)
C4 O1 Rh1 118.1(5)
C4 O2 Rh3 137.4(5)
C5 O3 Rh2 118.0(5)
C5 O4 Rh3 135.7(5)
C20 O5 Rh4 116.6(5)
C20 O6 Rh6 134.6(6)
C21 O7 Rh5 118.2(6)
C21 O8 Rh6 134.8(7)
C36 O9 Rh7 117.7(5)
C36 O10 Rh9 131.3(5)
C37 O11 Rh8 117.1(6)
C37 O12 Rh9 135.3(5)
N10 O13 Rh1 128.3(7)
N11 O16 Rh4 115.9(6)
N2 C1 N1 110.7(7)
N2 C1 C6 124.7(9)
N1 C1 C6 124.5(9)
N1 C2 C3 109.3(7)
N1 C2 C4 116.9(7)
C3 C2 C4 133.8(7)
C2 C3 N2 105.9(7)
C2 C3 C5 138.0(7)
N2 C3 C5 115.9(7)
O2 C4 O1 119.9(7)
O2 C4 C2 125.6(7)
O1 C4 C2 114.5(7)
O4 C5 O3 121.4(8)
O4 C5 C3 123.6(7)
O3 C5 C3 114.8(7)
C7 C6 C11 119.2(9)
C7 C6 C1 121.8(8)
C11 C6 C1 118.8(9)
C6 C7 C8 120.6(9)
C6 C7 H7 119.7
C8 C7 H7 119.7
C7 C8 C9 120.7(9)
C7 C8 H8 119.7
C9 C8 H8 119.7
C10 C9 C14 124.7(10)
C10 C9 C8 116.1(9)
C14 C9 C8 119.1(9)
C9 C10 C11 124.1(10)
C9 C10 H10 117.9
C11 C10 H10 117.9
C10 C11 C6 119.2(10)
C10 C11 H11 120.4
C6 C11 H11 120.4
N3 C12 C13 122.8(9)
N3 C12 H12 118.6
C13 C12 H12 118.6
C12 C13 C14 119.1(9)
C12 C13 H13 120.4
C14 C13 H13 120.4
C15 C14 C13 116.2(8)
C15 C14 C9 119.6(9)
C13 C14 C9 124.2(9)
C16 C15 C14 121.7(9)
C16 C15 H15 119.2
C14 C15 H15 119.2
N3 C16 C15 121.2(9)
N3 C16 H16 119.4
C15 C16 H16 119.4
N5 C17 N4 112.9(7)
N5 C17 C22 124.7(7)
N4 C17 C22 122.2(7)
N4 C18 C19 106.6(7)
N4 C18 C20 115.6(7)
C19 C18 C20 137.3(7)
N5 C19 C18 107.5(7)
N5 C19 C21 118.2(9)
C18 C19 C21 134.3(8)
O6 C20 O5 120.9(8)
O6 C20 C18 123.4(8)
O5 C20 C18 115.6(7)
O8 C21 O7 119.3(9)
O8 C21 C19 126.5(10)
O7 C21 C19 114.1(9)
C23 C22 C27 119.7(7)
C23 C22 C17 121.0(7)
C27 C22 C17 119.2(7)
C22 C23 C24 120.5(7)
C22 C23 H23 119.7
C24 C23 H23 119.7
C25 C24 C23 119.7(7)
C25 C24 H24 120.2
C23 C24 H24 120.2
C24 C25 C26 118.8(7)
C24 C25 C30 120.2(7)
C26 C25 C30 120.9(7)
C27 C26 C25 119.7(7)
C27 C26 H26 120.2
C25 C26 H26 120.2
C26 C27 C22 121.5(8)
C26 C27 H27 119.2
C22 C27 H27 119.2
N6 C28 C29 121.5(7)
N6 C28 H28 119.3
C29 C28 H28 119.3
C28 C29 C30 121.1(7)
C28 C29 H29 119.5
C30 C29 H29 119.5
C29 C30 C31 117.1(7)
C29 C30 C25 122.0(7)
C31 C30 C25 120.8(7)
C32 C31 C30 119.3(8)
C32 C31 H31 120.3
C30 C31 H31 120.3
N6 C32 C31 122.6(7)
N6 C32 H32 118.7
C31 C32 H32 118.7
N7 C33 N8 113.4(7)
N7 C33 C38 123.6(8)
N8 C33 C38 122.9(8)
C35 C34 N7 108.0(8)
C35 C34 C36 135.0(7)
N7 C34 C36 116.6(7)
N8 C35 C34 106.9(7)
N8 C35 C37 116.6(7)
C34 C35 C37 136.5(8)
O10 C36 O9 119.5(7)
O10 C36 C34 126.2(7)
O9 C36 C34 114.3(7)
O12 C37 O11 119.5(8)
O12 C37 C35 124.5(8)
O11 C37 C35 115.9(8)
C43 C38 C39 120.4(9)
C43 C38 C33 120.9(8)
C39 C38 C33 118.7(9)
C38 C39 C40 118.2(10)
C38 C39 H39 120.9
C40 C39 H39 120.9
C41 C40 C39 122.2(9)
C41 C40 H40 118.9
C39 C40 H40 118.9
C40 C41 C42 118.4(9)
C40 C41 C46 122.1(9)
C42 C41 C46 119.5(10)
C43 C42 C41 120.1(10)
C43 C42 H42 120.0
C41 C42 H42 120.0
C42 C43 C38 120.5(9)
C42 C43 H43 119.7
C38 C43 H43 119.7
N9 C44 C45 122.8(10)
N9 C44 H44 118.6
C45 C44 H44 118.6
C44 C45 C46 119.5(11)
C44 C45 H45 120.3
C46 C45 H45 120.3
C45 C46 C47 117.7(9)
C45 C46 C41 120.1(10)
C47 C46 C41 122.1(9)
C46 C47 C48 118.9(9)
C46 C47 H47 120.5
C48 C47 H47 120.5
N9 C48 C47 121.6(10)
N9 C48 H48 119.2
C47 C48 H48 119.2
C50 C49 C54 125.5(11)
C50 C49 C53 104.3(12)
C54 C49 C53 130.2(12)
C50 C49 Rh1 70.4(6)
C54 C49 Rh1 126.5(9)
C53 C49 Rh1 68.8(6)
C51 C50 C49 108.5(11)
C51 C50 C55 128.9(13)
C49 C50 C55 122.1(13)
C51 C50 Rh1 70.7(6)
C49 C50 Rh1 70.6(6)
C55 C50 Rh1 130.5(9)
C50 C51 C52 109.7(11)
C50 C51 C56 125.6(13)
C52 C51 C56 124.7(13)
C50 C51 Rh1 71.3(6)
C52 C51 Rh1 69.2(6)
C56 C51 Rh1 125.5(8)
C53 C52 C51 106.4(11)
C53 C52 C57 127.5(13)
C51 C52 C57 126.0(14)
C53 C52 Rh1 71.3(6)
C51 C52 Rh1 71.8(6)
C57 C52 Rh1 124.7(9)
C52 C53 C49 111.0(11)
C52 C53 C58 126.1(12)
C49 C53 C58 122.7(13)
C52 C53 Rh1 70.6(6)
C49 C53 Rh1 71.4(6)
C58 C53 Rh1 120.6(8)
C49 C54 H54A 109.5
C49 C54 H54B 109.5
H54A C54 H54B 109.5
C49 C54 H54C 109.5
H54A C54 H54C 109.5
H54B C54 H54C 109.5
C50 C55 H55A 109.5
C50 C55 H55B 109.5
H55A C55 H55B 109.5
C50 C55 H55C 109.5
H55A C55 H55C 109.5
H55B C55 H55C 109.5
C51 C56 H56A 109.5
C51 C56 H56B 109.5
H56A C56 H56B 109.5
C51 C56 H56C 109.5
H56A C56 H56C 109.5
H56B C56 H56C 109.5
C52 C57 H57A 109.5
C52 C57 H57B 109.5
H57A C57 H57B 109.5
C52 C57 H57C 109.5
H57A C57 H57C 109.5
H57B C57 H57C 109.5
C53 C58 H58A 109.5
C53 C58 H58B 109.5
H58A C58 H58B 109.5
C53 C58 H58C 109.5
H58A C58 H58C 109.5
H58B C58 H58C 109.5
C60 C59 C63 108.0
C60 C59 C64 126.0
C63 C59 C64 126.0
C60 C59 Rh2 70.3(2)
C63 C59 Rh2 69.6(2)
C64 C59 Rh2 125.8(2)
C59 C60 C61 108.0
C59 C60 C65 126.0
C61 C60 C65 126.0
C59 C60 Rh2 72.3(2)
C61 C60 Rh2 68.6(2)
C65 C60 Rh2 124.7(2)
C60 C61 C62 108.0
C60 C61 C66 126.0
C62 C61 C66 126.0
C60 C61 Rh2 73.3(2)
C62 C61 Rh2 70.2(2)
C66 C61 Rh2 122.2(2)
C63 C62 C61 108.0
C63 C62 C67 126.0
C61 C62 C67 126.0
C63 C62 Rh2 72.9(2)
C61 C62 Rh2 71.0(2)
C67 C62 Rh2 121.8(2)
C62 C63 C59 108.0
C62 C63 C68 126.0
C59 C63 C68 126.0
C62 C63 Rh2 68.7(2)
C59 C63 Rh2 72.9(2)
C68 C63 Rh2 124.0(2)
C59 C64 H64A 109.5
C59 C64 H64B 109.5
H64A C64 H64B 109.5
C59 C64 H64C 109.5
H64A C64 H64C 109.5
H64B C64 H64C 109.5
C60 C65 H65A 109.5
C60 C65 H65B 109.5
H65A C65 H65B 109.5
C60 C65 H65C 109.5
H65A C65 H65C 109.5
H65B C65 H65C 109.5
C61 C66 H66A 109.5
C61 C66 H66B 109.5
H66A C66 H66B 109.5
C61 C66 H66C 109.5
H66A C66 H66C 109.5
H66B C66 H66C 109.5
C62 C67 H67A 109.5
C62 C67 H67B 109.5
H67A C67 H67B 109.5
C62 C67 H67C 109.5
H67A C67 H67C 109.5
H67B C67 H67C 109.5
C63 C68 H68A 109.5
C63 C68 H68B 109.5
H68A C68 H68B 109.5
C63 C68 H68C 109.5
H68A C68 H68C 109.5
H68B C68 H68C 109.5
C73 C69 C70 109.6(9)
C73 C69 C74 127.1(10)
C70 C69 C74 123.2(10)
C73 C69 Rh3 72.0(5)
C70 C69 Rh3 71.6(5)
C74 C69 Rh3 125.8(7)
C71 C70 C69 106.9(8)
C71 C70 C75 126.7(8)
C69 C70 C75 126.4(9)
C71 C70 Rh3 71.0(4)
C69 C70 Rh3 68.8(5)
C75 C70 Rh3 124.4(6)
C70 C71 C72 109.8(8)
C70 C71 C76 127.1(8)
C72 C71 C76 123.1(9)
C70 C71 Rh3 70.9(4)
C72 C71 Rh3 70.4(4)
C76 C71 Rh3 123.8(6)
C71 C72 C73 106.6(8)
C71 C72 C77 124.7(10)
C73 C72 C77 128.7(9)
C71 C72 Rh3 70.2(5)
C73 C72 Rh3 70.3(5)
C77 C72 Rh3 124.9(7)
C69 C73 C72 107.0(8)
C69 C73 C78 128.4(11)
C72 C73 C78 124.6(11)
C69 C73 Rh3 68.9(5)
C72 C73 Rh3 70.2(5)
C78 C73 Rh3 124.9(7)
C69 C74 H74A 109.5
C69 C74 H74B 109.5
H74A C74 H74B 109.5
C69 C74 H74C 109.5
H74A C74 H74C 109.5
H74B C74 H74C 109.5
C70 C75 H75A 109.5
C70 C75 H75B 109.5
H75A C75 H75B 109.5
C70 C75 H75C 109.5
H75A C75 H75C 109.5
H75B C75 H75C 109.5
C71 C76 H76A 109.5
C71 C76 H76B 109.5
H76A C76 H76B 109.5
C71 C76 H76C 109.5
H76A C76 H76C 109.5
H76B C76 H76C 109.5
C72 C77 H77A 109.5
C72 C77 H77B 109.5
H77A C77 H77B 109.5
C72 C77 H77C 109.5
H77A C77 H77C 109.5
H77B C77 H77C 109.5
C73 C78 H78A 109.5
C73 C78 H78B 109.5
H78A C78 H78B 109.5
C73 C78 H78C 109.5
H78A C78 H78C 109.5
H78B C78 H78C 109.5
C80 C79 C83 108.6(8)
C80 C79 C84 125.3(9)
C83 C79 C84 126.0(9)
C80 C79 Rh4 71.2(5)
C83 C79 Rh4 71.2(5)
C84 C79 Rh4 125.8(7)
C79 C80 C81 108.3(8)
C79 C80 C85 125.5(9)
C81 C80 C85 125.9(9)
C79 C80 Rh4 70.4(5)
C81 C80 Rh4 70.0(5)
C85 C80 Rh4 129.6(7)
C80 C81 C82 106.9(8)
C80 C81 C86 126.5(9)
C82 C81 C86 126.6(9)
C80 C81 Rh4 71.3(5)
C82 C81 Rh4 70.7(5)
C86 C81 Rh4 124.4(7)
C83 C82 C81 108.8(9)
C83 C82 C87 124.6(10)
C81 C82 C87 126.6(10)
C83 C82 Rh4 71.3(6)
C81 C82 Rh4 70.1(6)
C87 C82 Rh4 123.9(8)
C82 C83 C79 107.2(8)
C82 C83 C88 125.7(10)
C79 C83 C88 127.1(10)
C82 C83 Rh4 70.3(6)
C79 C83 Rh4 70.1(5)
C88 C83 Rh4 124.5(8)
C79 C84 H84A 109.5
C79 C84 H84B 109.5
H84A C84 H84B 109.5
C79 C84 H84C 109.5
H84A C84 H84C 109.5
H84B C84 H84C 109.5
C80 C85 H85A 109.5
C80 C85 H85B 109.5
H85A C85 H85B 109.5
C80 C85 H85C 109.5
H85A C85 H85C 109.5
H85B C85 H85C 109.5
C81 C86 H86A 109.5
C81 C86 H86B 109.5
H86A C86 H86B 109.5
C81 C86 H86C 109.5
H86A C86 H86C 109.5
H86B C86 H86C 109.5
C82 C87 H87A 109.5
C82 C87 H87B 109.5
H87A C87 H87B 109.5
C82 C87 H87C 109.5
H87A C87 H87C 109.5
H87B C87 H87C 109.5
C83 C88 H88A 109.5
C83 C88 H88B 109.5
H88A C88 H88B 109.5
C83 C88 H88C 109.5
H88A C88 H88C 109.5
H88B C88 H88C 109.5
C93 C89 C90 108.0
C93 C89 C94 126.0
C90 C89 C94 126.0
C93 C89 Rh5 65.2(2)
C90 C89 Rh5 76.4(2)
C94 C89 Rh5 123.8(2)
C91 C90 C89 108.0
C91 C90 C95 126.0
C89 C90 C95 126.0
C91 C90 Rh5 70.0(2)
C89 C90 Rh5 66.6(2)
C95 C90 Rh5 128.91(18)
C92 C91 C90 108.0
C92 C91 C96 126.0
C90 C91 C96 126.0
C92 C91 Rh5 64.84(19)
C90 C91 Rh5 73.55(18)
C96 C91 Rh5 127.05(19)
C93 C92 C91 108.0
C93 C92 C97 126.0
C91 C92 C97 126.0
C93 C92 Rh5 67.8(2)
C91 C92 Rh5 77.1(2)
C97 C92 Rh5 120.71(18)
C89 C93 C92 108.0
C89 C93 C98 126.0
C92 C93 C98 126.0
C89 C93 Rh5 75.4(2)
C92 C93 Rh5 71.9(2)
C98 C93 Rh5 118.6(2)
C89 C94 H94A 109.5
C89 C94 H94B 109.5
H94A C94 H94B 109.5
C89 C94 H94C 109.5
H94A C94 H94C 109.5
H94B C94 H94C 109.5
C90 C95 H95A 109.5
C90 C95 H95B 109.5
H95A C95 H95B 109.5
C90 C95 H95C 109.5
H95A C95 H95C 109.5
H95B C95 H95C 109.5
C91 C96 H96A 109.5
C91 C96 H96B 109.5
H96A C96 H96B 109.5
C91 C96 H96C 109.5
H96A C96 H96C 109.5
H96B C96 H96C 109.5
C92 C97 H97A 109.5
C92 C97 H97B 109.5
H97A C97 H97B 109.5
C92 C97 H97C 109.5
H97A C97 H97C 109.5
H97B C97 H97C 109.5
C93 C98 H98A 109.5
C93 C98 H98B 109.5
H98A C98 H98B 109.5
C93 C98 H98C 109.5
H98A C98 H98C 109.5
H98B C98 H98C 109.5
C90' C89' C93' 108.0
C90' C89' C94' 126.0
C93' C89' C94' 126.0
C90' C89' Rh5 71.0(2)
C93' C89' Rh5 70.8(2)
C94' C89' Rh5 123.8(2)
C91' C90' C89' 108.0
C91' C90' C95' 126.0
C89' C90' C95' 126.0
C91' C90' Rh5 71.5(2)
C89' C90' Rh5 69.6(2)
C95' C90' Rh5 124.5(2)
C92' C91' C90' 108.0
C92' C91' C96' 126.0
C90' C91' C96' 126.0
C92' C91' Rh5 70.5(2)
C90' C91' Rh5 69.57(19)
C96' C91' Rh5 125.50(18)
C91' C92' C93' 108.0
C91' C92' C97' 126.0
C93' C92' C97' 126.0
C91' C92' Rh5 70.7(2)
C93' C92' Rh5 69.5(2)
C97' C92' Rh5 125.39(19)
C89' C93' C92' 108.0
C89' C93' C98' 126.0
C92' C93' C98' 126.0
C89' C93' Rh5 69.8(2)
C92' C93' Rh5 71.5(2)
C98' C93' Rh5 124.4(2)
C89' C94' H94D 109.5
C89' C94' H94E 109.5
H94D C94' H94E 109.5
C89' C94' H94F 109.5
H94D C94' H94F 109.5
H94E C94' H94F 109.5
C90' C95' H95D 109.5
C90' C95' H95E 109.5
H95D C95' H95E 109.5
C90' C95' H95F 109.5
H95D C95' H95F 109.5
H95E C95' H95F 109.5
C91' C96' H96D 109.5
C91' C96' H96E 109.5
H96D C96' H96E 109.5
C91' C96' H96F 109.5
H96D C96' H96F 109.5
H96E C96' H96F 109.5
C92' C97' H97D 109.5
C92' C97' H97E 109.5
H97D C97' H97E 109.5
C92' C97' H97F 109.5
H97D C97' H97F 109.5
H97E C97' H97F 109.5
C93' C98' H98D 109.5
C93' C98' H98E 109.5
H98D C98' H98E 109.5
C93' C98' H98F 109.5
H98D C98' H98F 109.5
H98E C98' H98F 109.5
C103 C99 C100 108.0
C103 C99 C104 126.0
C100 C99 C104 126.0
C103 C99 Rh6 70.15(19)
C100 C99 Rh6 71.51(17)
C104 C99 Rh6 123.96(17)
C101 C100 C99 108.0
C101 C100 C105 126.0
C99 C100 C105 126.0
C101 C100 Rh6 71.13(19)
C99 C100 Rh6 69.44(18)
C105 C100 Rh6 125.02(17)
C100 C101 C102 108.0
C100 C101 C106 126.0
C102 C101 C106 126.0
C100 C101 Rh6 70.19(18)
C102 C101 Rh6 69.89(18)
C106 C101 Rh6 125.51(16)
C101 C102 C103 108.0
C101 C102 C107 126.0
C103 C102 C107 126.0
C101 C102 Rh6 71.37(17)
C103 C102 Rh6 69.48(18)
C107 C102 Rh6 124.74(16)
C99 C103 C102 108.0
C99 C103 C108 126.0
C102 C103 C108 126.0
C99 C103 Rh6 70.49(18)
C102 C103 Rh6 71.35(19)
C108 C103 Rh6 123.79(15)
C99 C104 H10A 109.5
C99 C104 H10B 109.5
H10A C104 H10B 109.5
C99 C104 H10C 109.5
H10A C104 H10C 109.5
H10B C104 H10C 109.5
C100 C105 H10D 109.5
C100 C105 H10E 109.5
H10D C105 H10E 109.5
C100 C105 H10F 109.5
H10D C105 H10F 109.5
H10E C105 H10F 109.5
C101 C106 H10G 109.5
C101 C106 H10H 109.5
H10G C106 H10H 109.5
C101 C106 H10I 109.5
H10G C106 H10I 109.5
H10H C106 H10I 109.5
C102 C107 H10J 109.5
C102 C107 H10K 109.5
H10J C107 H10K 109.5
C102 C107 H10L 109.5
H10J C107 H10L 109.5
H10K C107 H10L 109.5
C103 C108 H10M 109.5
C103 C108 H10N 109.5
H10M C108 H10N 109.5
C103 C108 H10O 109.5
H10M C108 H10O 109.5
H10N C108 H10O 109.5
C203 C99' C200 108.0
C203 C99' C204 126.0
C200 C99' C204 126.0
C203 C99' Rh6 68.81(19)
C200 C99' Rh6 70.85(17)
C204 C99' Rh6 125.92(15)
C99' C200 C201 108.0
C99' C200 C205 126.0
C201 C200 C205 126.0
C99' C200 Rh6 70.41(17)
C201 C200 Rh6 69.02(17)
C205 C200 Rh6 126.14(17)
C200 C201 C202 108.0
C200 C201 C206 126.0
C202 C201 C206 126.0
C200 C201 Rh6 71.94(19)
C202 C201 Rh6 69.01(19)
C206 C201 Rh6 124.65(17)
C203 C202 C201 108.0
C203 C202 C207 126.0
C201 C202 C207 126.0
C203 C202 Rh6 70.87(18)
C201 C202 Rh6 71.28(18)
C207 C202 Rh6 123.49(18)
C99' C203 C202 108.0
C99' C203 C208 126.0
C202 C203 C208 126.0
C99' C203 Rh6 72.00(19)
C202 C203 Rh6 69.31(17)
C208 C203 Rh6 124.28(15)
C99' C204 H20A 109.5
C99' C204 H20B 109.5
H20A C204 H20B 109.5
C99' C204 H20C 109.5
H20A C204 H20C 109.5
H20B C204 H20C 109.5
C200 C205 H20D 109.5
C200 C205 H20E 109.5
H20D C205 H20E 109.5
C200 C205 H20F 109.5
H20D C205 H20F 109.5
H20E C205 H20F 109.5
C201 C206 H20G 109.5
C201 C206 H20H 109.5
H20G C206 H20H 109.5
C201 C206 H20I 109.5
H20G C206 H20I 109.5
H20H C206 H20I 109.5
C202 C207 H20J 109.5
C202 C207 H20K 109.5
H20J C207 H20K 109.5
C202 C207 H20L 109.5
H20J C207 H20L 109.5
H20K C207 H20L 109.5
C203 C208 H20M 109.5
C203 C208 H20N 109.5
H20M C208 H20N 109.5
C203 C208 H20O 109.5
H20M C208 H20O 109.5
H20N C208 H20O 109.5
C113 C109 C110 109.0(10)
C113 C109 C114 124.8(11)
C110 C109 C114 126.0(12)
C113 C109 Rh7 72.5(6)
C110 C109 Rh7 71.3(6)
C114 C109 Rh7 125.8(8)
C111 C110 C109 107.8(10)
C111 C110 C115 126.4(13)
C109 C110 C115 125.8(13)
C111 C110 Rh7 70.9(6)
C109 C110 Rh7 69.7(6)
C115 C110 Rh7 124.6(9)
C110 C111 C112 108.0(10)
C110 C111 C116 126.1(15)
C112 C111 C116 125.9(14)
C110 C111 Rh7 70.6(5)
C112 C111 Rh7 70.5(6)
C116 C111 Rh7 125.3(9)
C111 C112 C113 107.3(10)
C111 C112 C117 124.0(12)
C113 C112 C117 127.6(13)
C111 C112 Rh7 70.7(6)
C113 C112 Rh7 71.0(6)
C117 C112 Rh7 132.6(9)
C109 C113 C112 107.8(10)
C109 C113 C118 127.8(12)
C112 C113 C118 124.4(13)
C109 C113 Rh7 69.6(6)
C112 C113 Rh7 69.9(6)
C118 C113 Rh7 125.0(8)
C109 C114 H11A 109.5
C109 C114 H11B 109.5
H11A C114 H11B 109.5
C109 C114 H11C 109.5
H11A C114 H11C 109.5
H11B C114 H11C 109.5
C110 C115 H11D 109.5
C110 C115 H11E 109.5
H11D C115 H11E 109.5
C110 C115 H11F 109.5
H11D C115 H11F 109.5
H11E C115 H11F 109.5
C111 C116 H11G 109.5
C111 C116 H11H 109.5
H11G C116 H11H 109.5
C111 C116 H11I 109.5
H11G C116 H11I 109.5
H11H C116 H11I 109.5
C112 C117 H11J 109.5
C112 C117 H11K 109.5
H11J C117 H11K 109.5
C112 C117 H11L 109.5
H11J C117 H11L 109.5
H11K C117 H11L 109.5
C113 C118 H11M 109.5
C113 C118 H11N 109.5
H11M C118 H11N 109.5
C113 C118 H11O 109.5
H11M C118 H11O 109.5
H11N C118 H11O 109.5
C123 C119 C120 106.0(15)
C123 C119 C124 133.7(19)
C120 C119 C124 119(2)
C123 C119 Rh8 72.3(8)
C120 C119 Rh8 70.2(7)
C124 C119 Rh8 130.4(16)
C121 C120 C119 110.1(15)
C121 C120 C125 127(2)
C119 C120 C125 123(2)
C121 C120 Rh8 71.7(7)
C119 C120 Rh8 70.6(8)
C125 C120 Rh8 125.9(14)
C120 C121 C122 108.2(13)
C120 C121 C126 129.8(19)
C122 C121 C126 122.0(19)
C120 C121 Rh8 72.1(9)
C122 C121 Rh8 69.8(7)
C126 C121 Rh8 126.7(9)
C123 C122 C127 122.8(19)
C123 C122 C121 106.7(14)
C127 C122 C121 130(2)
C123 C122 Rh8 73.0(9)
C127 C122 Rh8 124.1(11)
C121 C122 Rh8 70.3(8)
C122 C123 C119 108.9(13)
C122 C123 C128 129.8(18)
C119 C123 C128 121.1(18)
C122 C123 Rh8 69.2(8)
C119 C123 Rh8 69.9(9)
C128 C123 Rh8 122.8(11)
C119 C124 H12A 109.5
C119 C124 H12B 109.5
H12A C124 H12B 109.5
C119 C124 H12C 109.5
H12A C124 H12C 109.5
H12B C124 H12C 109.5
C120 C125 H12D 109.5
C120 C125 H12E 109.5
H12D C125 H12E 109.5
C120 C125 H12F 109.5
H12D C125 H12F 109.5
H12E C125 H12F 109.5
C121 C126 H12G 109.5
C121 C126 H12H 109.5
H12G C126 H12H 109.5
C121 C126 H12I 109.5
H12G C126 H12I 109.5
H12H C126 H12I 109.5
C122 C127 H12J 109.5
C122 C127 H12K 109.5
H12J C127 H12K 109.5
C122 C127 H12L 109.5
H12J C127 H12L 109.5
H12K C127 H12L 109.5
C123 C128 H12M 109.5
C123 C128 H12N 109.5
H12M C128 H12N 109.5
C123 C128 H12O 109.5
H12M C128 H12O 109.5
H12N C128 H12O 109.5
C130 C129 C133 107.1(11)
C130 C129 C134 125.3(12)
C133 C129 C134 127.6(12)
C130 C129 Rh9 68.5(6)
C133 C129 Rh9 69.8(5)
C134 C129 Rh9 125.2(9)
C131 C130 C129 109.3(10)
C131 C130 C135 122.5(15)
C129 C130 C135 128.2(14)
C131 C130 Rh9 73.1(6)
C129 C130 Rh9 73.0(6)
C135 C130 Rh9 123.0(8)
C130 C131 C132 108.3(11)
C130 C131 C136 122.1(16)
C132 C131 C136 129.6(16)
C130 C131 Rh9 68.5(6)
C132 C131 Rh9 70.5(5)
C136 C131 Rh9 126.1(10)
C133 C132 C131 105.9(10)
C133 C132 C137 124.3(12)
C131 C132 C137 129.8(12)
C133 C132 Rh9 70.0(5)
C131 C132 Rh9 70.0(6)
C137 C132 Rh9 126.4(9)
C132 C133 C129 109.1(10)
C132 C133 C138 125.5(9)
C129 C133 C138 125.3(10)
C132 C133 Rh9 71.7(6)
C129 C133 Rh9 71.1(5)
C138 C133 Rh9 125.8(7)
C129 C134 H13A 109.5
C129 C134 H13B 109.5
H13A C134 H13B 109.5
C129 C134 H13C 109.5
H13A C134 H13C 109.5
H13B C134 H13C 109.5
C130 C135 H13D 109.5
C130 C135 H13E 109.5
H13D C135 H13E 109.5
C130 C135 H13F 109.5
H13D C135 H13F 109.5
H13E C135 H13F 109.5
C131 C136 H13G 109.5
C131 C136 H13H 109.5
H13G C136 H13H 109.5
C131 C136 H13I 109.5
H13G C136 H13I 109.5
H13H C136 H13I 109.5
C132 C137 H13J 109.5
C132 C137 H13K 109.5
H13J C137 H13K 109.5
C132 C137 H13L 109.5
H13J C137 H13L 109.5
H13K C137 H13L 109.5
C133 C138 H13M 109.5
C133 C138 H13N 109.5
H13M C138 H13N 109.5
C133 C138 H13O 109.5
H13M C138 H13O 109.5
H13N C138 H13O 109.5
N12 O19 Rh2 130.3(12)
N13 O28 Rh8 149.0(16)
O14 N10 O13 117.6(10)
O14 N10 O15 121.5(9)
O13 N10 O15 120.9(9)
O17 N11 O18 122.5(8)
O17 N11 O16 120.7(8)
O18 N11 O16 116.8(8)
O19 N12 O20 109.5(16)
O19 N12 O21 119.0(16)
O20 N12 O21 130.4(17)
O28 N13 O29 135(2)
O28 N13 O30 106(2)
O29 N13 O30 118(2)
O31 N14 O32 125(3)
O31 N14 O33 100(2)
O32 N14 O33 135(3)
N14 O31 Rh5 137.7(18)
C143 O40 Rh7 119.9(10)
O24 S1 O22 114.3(7)
O24 S1 O23 110.9(8)
O22 S1 O23 114.2(7)
O24 S1 C139 106.7(10)
O22 S1 C139 106.4(8)
O23 S1 C139 103.2(8)
O27 S2 O25 116.1(11)
O27 S2 O26 119.0(9)
O25 S2 O26 113.3(12)
O27 S2 C140 108.6(9)
O25 S2 C140 100.6(11)
O26 S2 C140 94.8(12)
O34 S3 O35 117.3(12)
O34 S3 O36 120.9(18)
O35 S3 O36 113.7(14)
O34 S3 C141 104.8(10)
O35 S3 C141 106.3(9)
O36 S3 C141 87.1(14)
F2 C139 F3 110(2)
F2 C139 F1 115(2)
F3 C139 F1 100.7(19)
F2 C139 S1 107.5(17)
F3 C139 S1 113.3(18)
F1 C139 S1 109.8(15)
F4 C140 F6 110.2(19)
F4 C140 F5 105.8(17)
F6 C140 F5 106.5(17)
F4 C140 S2 118.2(14)
F6 C140 S2 110.3(14)
F5 C140 S2 104.9(15)
F9 C141 F7 110(2)
F9 C141 F8 110.0(17)
F7 C141 F8 100.2(17)
F9 C141 S3 114.2(15)
F7 C141 S3 110.7(16)
F8 C141 S3 110.8(13)

loop_
_geom_bond_atom_site_label_1
_geom_bond_atom_site_label_2
_geom_bond_distance
Rh1 N1 2.113(7)
Rh1 O1 2.121(6)
Rh1 C52 2.129(10)
Rh1 C53 2.138(10)
Rh1 O13 2.158(7)
Rh1 C51 2.163(10)
Rh1 C50 2.171(10)
Rh1 C49 2.174(11)
Rh2 C62 2.100(7)
Rh2 N2 2.107(7)
Rh2 C61 2.111(5)
Rh2 O19 2.127(8)
Rh2 O3 2.148(6)
Rh2 C63 2.155(7)
Rh2 C60 2.171(5)
Rh2 C59 2.198(6)
Rh3 C69 2.109(9)
Rh3 O2 2.118(5)
Rh3 N6 2.130(6)
Rh3 C70 2.147(7)
Rh3 C71 2.147(7)
Rh3 C72 2.150(9)
Rh3 C73 2.151(9)
Rh3 O4 2.157(6)
Rh4 N4 2.098(7)
Rh4 O16 2.138(6)
Rh4 C81 2.142(9)
Rh4 C79 2.148(8)
Rh4 C82 2.149(11)
Rh4 C80 2.158(8)
Rh4 C83 2.163(9)
Rh4 O5 2.163(5)
Rh5 C93 2.019(7)
Rh5 C92 2.072(7)
Rh5 N5 2.115(7)
Rh5 C89' 2.117(7)
Rh5 C93' 2.131(7)
Rh5 O7 2.131(9)
Rh5 C90' 2.135(8)
Rh5 C89 2.151(7)
Rh5 C92' 2.158(7)
Rh5 C91' 2.160(8)
Rh5 O31 2.194(19)
Rh5 C91 2.232(8)
Rh6 C202 2.091(5)
Rh6 C203 2.112(5)
Rh6 C103 2.120(5)
Rh6 C201 2.121(5)
Rh6 N9 2.121(8)
Rh6 C99 2.125(5)
Rh6 O6 2.133(6)
Rh6 C102 2.145(5)
Rh6 O8 2.146(8)
Rh6 C100 2.152(6)
Rh6 C99' 2.154(5)
Rh6 C200 2.160(6)
Rh7 N7 2.095(7)
Rh7 C109 2.123(10)
Rh7 O9 2.126(6)
Rh7 C110 2.144(10)
Rh7 C112 2.144(10)
Rh7 C111 2.148(9)
Rh7 C113 2.160(10)
Rh7 O40 2.180(8)
Rh8 O28 2.065(15)
Rh8 N8 2.124(7)
Rh8 O11 2.124(7)
Rh8 C122 2.127(14)
Rh8 C121 2.133(11)
Rh8 C120 2.138(13)
Rh8 C119 2.143(13)
Rh8 C123 2.175(14)
Rh9 C130 2.071(10)
Rh9 O12 2.105(6)
Rh9 C133 2.112(9)
Rh9 N3 2.115(7)
Rh9 C131 2.129(9)
Rh9 C129 2.129(10)
Rh9 C132 2.134(9)
Rh9 O10 2.163(5)
N1 C1 1.344(12)
N1 C2 1.351(10)
N2 C1 1.332(11)
N2 C3 1.384(10)
N3 C16 1.323(11)
N3 C12 1.334(12)
N4 C17 1.325(11)
N4 C18 1.388(9)
N5 C17 1.310(10)
N5 C19 1.354(11)
N6 C32 1.329(10)
N6 C28 1.354(10)
N7 C33 1.313(12)
N7 C34 1.384(10)
N8 C33 1.328(11)
N8 C35 1.371(11)
N9 C48 1.322(13)
N9 C44 1.340(14)
O1 C4 1.272(9)
O2 C4 1.229(9)
O3 C5 1.256(10)
O4 C5 1.249(10)
O5 C20 1.264(10)
O6 C20 1.253(9)
O7 C21 1.272(14)
O8 C21 1.222(12)
O9 C36 1.310(10)
O10 C36 1.241(10)
O11 C37 1.289(11)
O12 C37 1.251(10)
O13 N10 1.233(11)
O14 N10 1.230(12)
O15 N10 1.245(12)
O16 N11 1.282(9)
O17 N11 1.199(11)
O18 N11 1.236(10)
F1 C139 1.371(17)
F2 C139 1.325(17)
F3 C139 1.333(16)
F4 C140 1.27(2)
F5 C140 1.48(3)
F6 C140 1.31(2)
C1 C6 1.457(12)
C2 C3 1.375(11)
C2 C4 1.484(11)
C3 C5 1.492(11)
C6 C7 1.366(14)
C6 C11 1.420(15)
C7 C8 1.400(12)
C7 H7 0.9500
C8 C9 1.449(14)
C8 H8 0.9500
C9 C10 1.357(14)
C9 C14 1.441(12)
C10 C11 1.378(15)
C10 H10 0.9500
C11 H11 0.9500
C12 C13 1.364(13)
C12 H12 0.9500
C13 C14 1.392(13)
C13 H13 0.9500
C14 C15 1.384(14)
C15 C16 1.354(13)
C15 H15 0.9500
C16 H16 0.9500
C17 C22 1.506(10)
C18 C19 1.390(12)
C18 C20 1.484(12)
C19 C21 1.462(12)
C22 C23 1.367(12)
C22 C27 1.384(11)
C23 C24 1.409(10)
C23 H23 0.9500
C24 C25 1.401(10)
C24 H24 0.9500
C25 C26 1.414(12)
C25 C30 1.491(10)
C26 C27 1.375(11)
C26 H26 0.9500
C27 H27 0.9500
C28 C29 1.369(11)
C28 H28 0.9500
C29 C30 1.370(11)
C29 H29 0.9500
C30 C31 1.394(11)
C31 C32 1.382(11)
C31 H31 0.9500
C32 H32 0.9500
C33 C38 1.501(12)
C34 C35 1.380(12)
C34 C36 1.454(12)
C35 C37 1.462(12)
C38 C43 1.380(14)
C38 C39 1.388(13)
C39 C40 1.410(14)
C39 H39 0.9500
C40 C41 1.353(16)
C40 H40 0.9500
C41 C42 1.420(14)
C41 C46 1.474(12)
C42 C43 1.379(13)
C42 H42 0.9500
C43 H43 0.9500
C44 C45 1.381(15)
C44 H44 0.9500
C45 C46 1.389(14)
C45 H45 0.9500
C46 C47 1.405(15)
C47 C48 1.420(13)
C47 H47 0.9500
C48 H48 0.9500
C49 C50 1.449(18)
C49 C54 1.465(19)
C49 C53 1.469(16)
C50 C51 1.412(18)
C50 C55 1.529(18)
C51 C52 1.435(18)
C51 C56 1.574(19)
C52 C53 1.390(18)
C52 C57 1.458(18)
C53 C58 1.489(18)
C54 H54A 0.9800
C54 H54B 0.9800
C54 H54C 0.9800
C55 H55A 0.9800
C55 H55B 0.9800
C55 H55C 0.9800
C56 H56A 0.9800
C56 H56B 0.9800
C56 H56C 0.9800
C57 H57A 0.9800
C57 H57B 0.9800
C57 H57C 0.9800
C58 H58A 0.9800
C58 H58B 0.9800
C58 H58C 0.9800
C59 C60 1.401(4)
C59 C63 1.401(4)
C59 C64 1.489(4)
C60 C61 1.401(4)
C60 C65 1.489(4)
C61 C62 1.401(4)
C61 C66 1.489(4)
C62 C63 1.401(4)
C62 C67 1.489(4)
C63 C68 1.489(4)
C64 H64A 0.9800
C64 H64B 0.9800
C64 H64C 0.9800
C65 H65A 0.9800
C65 H65B 0.9800
C65 H65C 0.9800
C66 H66A 0.9800
C66 H66B 0.9800
C66 H66C 0.9800
C67 H67A 0.9800
C67 H67B 0.9800
C67 H67C 0.9800
C68 H68A 0.9800
C68 H68B 0.9800
C68 H68C 0.9800
C69 C73 1.426(15)
C69 C70 1.442(13)
C69 C74 1.475(16)
C70 C71 1.402(13)
C70 C75 1.475(13)
C71 C72 1.451(11)
C71 C76 1.517(12)
C72 C73 1.451(15)
C72 C77 1.453(15)
C73 C78 1.467(15)
C74 H74A 0.9800
C74 H74B 0.9800
C74 H74C 0.9800
C75 H75A 0.9800
C75 H75B 0.9800
C75 H75C 0.9800
C76 H76A 0.9800
C76 H76B 0.9800
C76 H76C 0.9800
C77 H77A 0.9800
C77 H77B 0.9800
C77 H77C 0.9800
C78 H78A 0.9800
C78 H78B 0.9800
C78 H78C 0.9800
C79 C80 1.419(13)
C79 C83 1.429(14)
C79 C84 1.505(14)
C80 C81 1.425(13)
C80 C85 1.508(13)
C81 C82 1.441(14)
C81 C86 1.485(14)
C82 C83 1.418(14)
C82 C87 1.478(14)
C83 C88 1.511(14)
C84 H84A 0.9800
C84 H84B 0.9800
C84 H84C 0.9800
C85 H85A 0.9800
C85 H85B 0.9800
C85 H85C 0.9800
C86 H86A 0.9800
C86 H86B 0.9800
C86 H86C 0.9800
C87 H87A 0.9800
C87 H87B 0.9800
C87 H87C 0.9800
C88 H88A 0.9800
C88 H88B 0.9800
C88 H88C 0.9800
C89 C93 1.4102(13)
C89 C90 1.4103(13)
C89 C94 1.4991(14)
C90 C91 1.4103(13)
C90 C95 1.4990(14)
C91 C92 1.4102(13)
C91 C96 1.4991(14)
C92 C93 1.4102(13)
C92 C97 1.4992(14)
C93 C98 1.4991(14)
C94 H94A 0.9800
C94 H94B 0.9800
C94 H94C 0.9800
C95 H95A 0.9800
C95 H95B 0.9800
C95 H95C 0.9800
C96 H96A 0.9800
C96 H96B 0.9800
C96 H96C 0.9800
C97 H97A 0.9800
C97 H97B 0.9800
C97 H97C 0.9800
C98 H98A 0.9800
C98 H98B 0.9800
C98 H98C 0.9800
C89' C90' 1.4330(13)
C89' C93' 1.4330(13)
C89' C94' 1.5233(14)
C90' C91' 1.4330(13)
C90' C95' 1.5233(14)
C91' C92' 1.4329(13)
C91' C96' 1.5233(14)
C92' C93' 1.4331(13)
C92' C97' 1.5234(14)
C93' C98' 1.5233(14)
C94' H94D 0.9800
C94' H94E 0.9800
C94' H94F 0.9800
C95' H95D 0.9800
C95' H95E 0.9800
C95' H95F 0.9800
C96' H96D 0.9800
C96' H96E 0.9800
C96' H96F 0.9800
C97' H97D 0.9800
C97' H97E 0.9800
C97' H97F 0.9800
C98' H98D 0.9800
C98' H98E 0.9800
C98' H98F 0.9800
C99 C103 1.4295(13)
C99 C100 1.4296(13)
C99 C104 1.5197(14)
C100 C101 1.4294(13)
C100 C105 1.5197(14)
C101 C102 1.4296(13)
C101 C106 1.5196(14)
C102 C103 1.4297(13)
C102 C107 1.5195(14)
C103 C108 1.5196(14)
C104 H10A 0.9800
C104 H10B 0.9800
C104 H10C 0.9800
C105 H10D 0.9800
C105 H10E 0.9800
C105 H10F 0.9800
C106 H10G 0.9800
C106 H10H 0.9800
C106 H10I 0.9800
C107 H10J 0.9800
C107 H10K 0.9800
C107 H10L 0.9800
C108 H10M 0.9800
C108 H10N 0.9800
C108 H10O 0.9800
C99' C203 1.4308(13)
C99' C200 1.4309(13)
C99' C204 1.5210(14)
C200 C201 1.4309(13)
C200 C205 1.5209(14)
C201 C202 1.4310(13)
C201 C206 1.5210(14)
C202 C203 1.4309(13)
C202 C207 1.5211(14)
C203 C208 1.5210(14)
C204 H20A 0.9800
C204 H20B 0.9800
C204 H20C 0.9800
C205 H20D 0.9800
C205 H20E 0.9800
C205 H20F 0.9800
C206 H20G 0.9800
C206 H20H 0.9800
C206 H20I 0.9800
C207 H20J 0.9800
C207 H20K 0.9800
C207 H20L 0.9800
C208 H20M 0.9800
C208 H20N 0.9800
C208 H20O 0.9800
C109 C113 1.393(16)
C109 C110 1.422(15)
C109 C114 1.497(16)
C110 C111 1.414(17)
C110 C115 1.438(18)
C111 C112 1.426(18)
C111 C116 1.481(17)
C112 C113 1.441(16)
C112 C117 1.482(17)
C113 C118 1.465(16)
C114 H11A 0.9800
C114 H11B 0.9800
C114 H11C 0.9800
C115 H11D 0.9800
C115 H11E 0.9800
C115 H11F 0.9800
C116 H11G 0.9800
C116 H11H 0.9800
C116 H11I 0.9800
C117 H11J 0.9800
C117 H11K 0.9800
C117 H11L 0.9800
C118 H11M 0.9800
C118 H11N 0.9800
C118 H11O 0.9800
C119 C123 1.40(2)
C119 C120 1.44(2)
C119 C124 1.516(17)
C120 C121 1.33(2)
C120 C125 1.56(3)
C121 C122 1.45(2)
C121 C126 1.50(2)
C122 C123 1.39(2)
C122 C127 1.41(2)
C123 C128 1.52(2)
C124 H12A 0.9800
C124 H12B 0.9800
C124 H12C 0.9800
C125 H12D 0.9800
C125 H12E 0.9800
C125 H12F 0.9800
C126 H12G 0.9800
C126 H12H 0.9800
C126 H12I 0.9800
C127 H12J 0.9800
C127 H12K 0.9800
C127 H12L 0.9800
C128 H12M 0.9800
C128 H12N 0.9800
C128 H12O 0.9800
C129 C130 1.386(18)
C129 C133 1.422(14)
C129 C134 1.459(19)
C130 C131 1.381(19)
C130 C135 1.555(17)
C131 C132 1.440(17)
C131 C136 1.50(2)
C132 C133 1.396(15)
C132 C137 1.475(16)
C133 C138 1.462(14)
C134 H13A 0.9800
C134 H13B 0.9800
C134 H13C 0.9800
C135 H13D 0.9800
C135 H13E 0.9800
C135 H13F 0.9800
C136 H13G 0.9800
C136 H13H 0.9800
C136 H13I 0.9800
C137 H13J 0.9800
C137 H13K 0.9800
C137 H13L 0.9800
C138 H13M 0.9800
C138 H13N 0.9800
C138 H13O 0.9800
O19 N12 1.144(14)
O20 N12 1.302(15)
O21 N12 1.360(15)
O22 S1 1.429(9)
O23 S1 1.478(11)
O24 S1 1.340(11)
O25 S2 1.403(18)
O26 S2 1.537(15)
O27 S2 1.350(11)
O28 N13 1.163(15)
O29 N13 1.191(15)
O30 N13 1.266(17)
N14 O31 1.163(17)
N14 O32 1.217(17)
N14 O33 1.251(17)
O40 C143 1.421(19)
S1 C139 1.81(3)
S2 C140 1.759(15)
S3 O34 1.363(12)
S3 O35 1.400(11)
S3 O36 1.483(18)
S3 C141 1.681(19)
F7 C141 1.35(2)
C141 F9 1.278(19)
C141 F8 1.390(15)

loop_
_platon_squeeze_void_nr
_platon_squeeze_void_average_x
_platon_squeeze_void_average_y
_platon_squeeze_void_average_z
_platon_squeeze_void_volume
_platon_squeeze_void_count_electrons
1 0.011 0.500 -0.058 3129.9 680.1
